data_4130632
loop_
_publ_author_name
'Burke, Michael J.'
'Nichol, Gary S.'
'Lusby, Paul J.'

_publ_section_title
;
 Orthogonal Selection and Fixing of Coordination Self-Assembly Pathways
 for Robust Metallo-organic Ensemble Construction.
;
_journal_issue 29
_journal_name_full 'Journal of the American Chemical Society'
_journal_page_first 9308
_journal_page_last 9315
_journal_paper_doi 10.1021/jacs.6b05364
_journal_volume 138
_journal_year 2016
_chemical_formula_moiety 'C192 H144 Co4 N36, 12(F6 P)'
_chemical_formula_sum 'C250 H231 Co4 F72 N65 P12'
_chemical_formula_weight 6121.34
_space_group_crystal_system monoclinic
_space_group_IT_number 14
_space_group_name_Hall '-P 2ybc'
_space_group_name_H-M_alt 'P 1 21/c 1'
_atom_sites_solution_hydrogens geom
_atom_sites_solution_primary direct
_audit_creation_date 2015-02-19
_audit_creation_method
;
Olex2 1.2-beta
(compiled 2015.01.26 svn.r3150 for OlexSys, GUI svn.r4998)
;
_cell_angle_alpha 90
_cell_angle_beta 92.0840(16)
_cell_angle_gamma 90
_cell_formula_units_Z 4
_cell_length_a 18.6723(3)
_cell_length_b 38.7772(8)
_cell_length_c 38.7947(6)
_cell_measurement_reflns_used 32595
_cell_measurement_temperature 120.0
_cell_measurement_theta_max 50.6310
_cell_measurement_theta_min 3.5010
_cell_volume 28071.1(9)
_computing_cell_refinement
;
CrysAlisPro, Agilent Technologies,
Version 1.171.37.35e (release 07-10-2014 CrysAlis171 .NET)
(compiled Oct  7 2014,17:20:27)
;
_computing_data_collection
;
CrysAlisPro, Agilent Technologies,
Version 1.171.37.35e (release 07-10-2014 CrysAlis171 .NET)
(compiled Oct  7 2014,17:20:27)
;
_computing_data_reduction
;
CrysAlisPro, Agilent Technologies,
Version 1.171.37.35e (release 07-10-2014 CrysAlis171 .NET)
(compiled Oct  7 2014,17:20:27)
;
_computing_molecular_graphics 'Olex2 (Dolomanov et al., 2009)'
_computing_publication_material 'Olex2 (Dolomanov et al., 2009)'
_computing_structure_refinement 'ShelXL (Sheldrick, 2008)'
_computing_structure_solution 'ShelXT (Sheldrick, 2015)'
_diffrn_ambient_environment N~2~
_diffrn_ambient_temperature 120.0
_diffrn_detector 'CCD plate'
_diffrn_detector_area_resol_mean 5.1574
_diffrn_detector_type Atlas
_diffrn_measured_fraction_theta_full 0.999
_diffrn_measured_fraction_theta_max 0.999
_diffrn_measurement_details
;
#__ type_ start__ end____ width___ exp.time_
  1 omega  -27.00   69.00   0.3000    7.5000
omega____ theta____ kappa____ phi______ frames
    -        0.0000   57.0000  -60.0000 320

#__ type_ start__ end____ width___ exp.time_
  2 omega  -23.00   73.00   0.3000    7.5000
omega____ theta____ kappa____ phi______ frames
    -        0.0000   38.0000   30.0000 320

#__ type_ start__ end____ width___ exp.time_
  3 omega  -70.00   26.00   0.3000    7.5000
omega____ theta____ kappa____ phi______ frames
    -        0.0000  -57.0000    0.0000 320

#__ type_ start__ end____ width___ exp.time_
  4 omega  -86.00  -35.00   0.3000    7.5000
omega____ theta____ kappa____ phi______ frames
    -        0.0000  178.0000   90.0000 170

#__ type_ start__ end____ width___ exp.time_
  5 omega   23.00  116.00   0.3000   20.0000
omega____ theta____ kappa____ phi______ frames
    -       61.4647 -125.0000    0.0000 310

#__ type_ start__ end____ width___ exp.time_
  6 omega   27.00  138.90   0.3000   20.0000
omega____ theta____ kappa____ phi______ frames
    -       61.4647   20.0000  121.0000 373

#__ type_ start__ end____ width___ exp.time_
  7 omega  -12.00   93.00   0.3000   20.0000
omega____ theta____ kappa____ phi______ frames
    -       61.4647  -77.0000    0.0000 350

#__ type_ start__ end____ width___ exp.time_
  8 omega   -9.00   87.00   0.3000   20.0000
omega____ theta____ kappa____ phi______ frames
    -       61.4647  -57.0000   30.0000 320

#__ type_ start__ end____ width___ exp.time_
  9 omega   23.00  116.00   0.3000   20.0000
omega____ theta____ kappa____ phi______ frames
    -       61.4647 -125.0000 -150.0000 310

#__ type_ start__ end____ width___ exp.time_
 10 omega   -9.00   85.20   0.3000   20.0000
omega____ theta____ kappa____ phi______ frames
    -       61.4647  -57.0000 -180.0000 314

#__ type_ start__ end____ width___ exp.time_
 11 omega   37.00  123.10   0.3000   20.0000
omega____ theta____ kappa____ phi______ frames
    -       61.4647   57.0000  -30.0000 287

#__ type_ start__ end____ width___ exp.time_
 12 omega   38.00  131.00   0.3000   20.0000
omega____ theta____ kappa____ phi______ frames
    -       61.4647   57.0000 -180.0000 310

#__ type_ start__ end____ width___ exp.time_
 13 omega   88.00  116.20   0.3000   20.0000
omega____ theta____ kappa____ phi______ frames
    -       61.4647   38.0000  150.0000 94

#__ type_ start__ end____ width___ exp.time_
 14 omega   19.00   82.00   0.3000   20.0000
omega____ theta____ kappa____ phi______ frames
    -       61.4647  -38.0000 -180.0000 210
;
_diffrn_measurement_device 'four-circle diffractometer'
_diffrn_measurement_device_type 'Agilent Technologies SuperNova'
_diffrn_measurement_method '\w scans'
_diffrn_orient_matrix_UB_11 -0.0359603000
_diffrn_orient_matrix_UB_12 0.0315311000
_diffrn_orient_matrix_UB_13 0.0161578000
_diffrn_orient_matrix_UB_21 -0.0398715000
_diffrn_orient_matrix_UB_22 -0.0240182000
_diffrn_orient_matrix_UB_23 0.0244938000
_diffrn_orient_matrix_UB_31 0.0627312000
_diffrn_orient_matrix_UB_32 0.0028341000
_diffrn_orient_matrix_UB_33 0.0267748000
_diffrn_radiation_monochromator mirror
_diffrn_radiation_probe x-ray
_diffrn_radiation_type CuK\a
_diffrn_radiation_wavelength 1.54184
_diffrn_reflns_av_R_equivalents 0.0805
_diffrn_reflns_av_unetI/netI 0.0449
_diffrn_reflns_Laue_measured_fraction_full 0.999
_diffrn_reflns_Laue_measured_fraction_max 0.999
_diffrn_reflns_limit_h_max 14
_diffrn_reflns_limit_h_min -14
_diffrn_reflns_limit_k_max 31
_diffrn_reflns_limit_k_min -31
_diffrn_reflns_limit_l_max 31
_diffrn_reflns_limit_l_min -31
_diffrn_reflns_number 116463
_diffrn_reflns_point_group_measured_fraction_full 0.999
_diffrn_reflns_point_group_measured_fraction_max 0.999
_diffrn_reflns_theta_full 38.078
_diffrn_reflns_theta_max 38.078
_diffrn_reflns_theta_min 3.224
_diffrn_source 'sealed X-ray tube'
_diffrn_source_type 'SuperNova (Cu) X-ray Source'
_exptl_absorpt_coefficient_mu 3.447
_exptl_absorpt_correction_T_max 0.978
_exptl_absorpt_correction_T_min 0.910
_exptl_absorpt_correction_type gaussian
_exptl_absorpt_process_details
;
CrysAlisPro, Agilent Technologies,
Version 1.171.37.35e (release 07-10-2014 CrysAlis171 .NET)
(compiled Oct  7 2014,17:20:27)
Numerical absorption correction based on gaussian integration over
			a multifaceted crystal model
Empirical absorption correction using spherical harmonics,
 implemented in SCALE3 ABSPACK scaling algorithm.
;
_exptl_crystal_colour red
_exptl_crystal_colour_primary red
_exptl_crystal_density_diffrn 1.448
_exptl_crystal_description plate
_exptl_crystal_F_000 12488
_exptl_crystal_recrystallization_method
'The material was recrystallised from a mixture of acetonitrile and diisopropyl ether by vapour diffusion'
_exptl_crystal_size_max 0.2919
_exptl_crystal_size_mid 0.1949
_exptl_crystal_size_min 0.0616
_refine_diff_density_max 1.571
_refine_diff_density_min -2.161
_refine_diff_density_rms 0.165
_refine_ls_extinction_method none
_refine_ls_goodness_of_fit_ref 3.301
_refine_ls_hydrogen_treatment constr
_refine_ls_matrix_type full
_refine_ls_number_parameters 1351
_refine_ls_number_reflns 15031
_refine_ls_number_restraints 1200
_refine_ls_restrained_S_all 3.249
_refine_ls_R_factor_all 0.2040
_refine_ls_R_factor_gt 0.1725
_refine_ls_shift/su_max 0.000
_refine_ls_shift/su_mean 0.000
_refine_ls_structure_factor_coef Fsqd
_refine_ls_weighting_details 'w=1/[\s^2^(Fo^2^)+(0.1000P)^2^] where P=(Fo^2^+2Fc^2^)/3'
_refine_ls_weighting_scheme calc
_refine_ls_wR_factor_gt 0.4398
_refine_ls_wR_factor_ref 0.4577
_reflns_Friedel_coverage 0.000
_reflns_number_gt 10625
_reflns_number_total 15031
_reflns_threshold_expression 'I > 2\s(I)'
_cod_data_source_file ja6b05364_si_001.cif
_cod_data_source_block pl15004
_cod_database_code 4130632
_chemical_oxdiff_formula 'C96 H72 Co2 F36 N18 P6'
_chemical_oxdiff_usercomment '@ 120 K MB2170'
_shelx_space_group_comment
;
The symmetry employed for this shelxl refinement is uniquely defined
by the following loop, which should always be used as a source of
symmetry information in preference to the above space-group names.
They are only intended as comments.
;
_reflns_odcompleteness_completeness 99.92
_reflns_odcompleteness_iscentric 1
_reflns_odcompleteness_theta 38.04
_olex2_refinement_description
;
1. Fixed Uiso
 At 1.2 times of:
  All C(H) groups
 At 1.5 times of:
  All C(H,H,H) groups
2. Restrained distances
 N33-C168 \\sim N21-C103 \\sim N6-C26 \\sim N3-C7 \\sim N9-C39 \\sim N12-C58
\\sim N24-C122 \\sim N27-C136
 \\sim N30-C155 \\sim N36-C187 \\sim N18-C90 \\sim N15-C71
 with sigma of 0.02
3. Rigid body (RIGU) restrains
 P3, F13, F14, F15, F16, F17, F18
 with sigma for 1-2 distances of 0.004 and sigma for 1-3 distances of 0.004
 P4, F19, F20, F21, F22, F23, F24
 with sigma for 1-2 distances of 0.004 and sigma for 1-3 distances of 0.004
 P2, F7, F8, F9, F10, F11, F12
 with sigma for 1-2 distances of 0.004 and sigma for 1-3 distances of 0.004
 P3, F13, F14, F15, F16, F17, F18
 with sigma for 1-2 distances of 0.004 and sigma for 1-3 distances of 0.004
4. Same fragment restrains
{P1, F5, F2, F1, F4, F3, F6} sigma for 1-2: 0.02, 1-3: 0.02
as
{P3, F13, F14, F15, F16, F17, F18}
{P1, F1, F2, F3, F4, F5, F6} sigma for 1-2: 0.02, 1-3: 0.02
as
{P6, F31, F32, F33, F34, F35, F36}
{P1, F1, F2, F3, F4, F5, F6} sigma for 1-2: 0.02, 1-3: 0.02
as
{P7, F37, F38, F39, F40, F41, F42}
{P1, F1, F2, F3, F4, F5, F6} sigma for 1-2: 0.02, 1-3: 0.02
as
{P8, F43, F44, F45, F46, F47, F48}
{P1, F1, F2, F3, F4, F5, F6} sigma for 1-2: 0.02, 1-3: 0.02
as
{P8A, F43A, F44A, F45A, F46A, F47A, F48A}
{P1, F1, F2, F3, F4, F5, F6} sigma for 1-2: 0.02, 1-3: 0.02
as
{P9, F49, F50, F51, F52, F53, F54}
{P1, F1, F2, F3, F4, F5, F6} sigma for 1-2: 0.02, 1-3: 0.02
as
{P10, F55, F56, F57, F58, F59, F60}
{P1, F1, F2, F3, F4, F5, F6} sigma for 1-2: 0.02, 1-3: 0.02
as
{P11, F61, F62, F63, F64, F65, F66}
{P1, F5, F2, F1, F4, F3, F6} sigma for 1-2: 0.02, 1-3: 0.02
as
{P12, F67, F68, F69, F70, F71, F72}
5. Others
 Sof(P8A)=Sof(F43A)=Sof(F44A)=Sof(F45A)=Sof(F46A)=Sof(F47A)=Sof(F48A)=1-FVAR(1)
 Sof(P8)=Sof(F43)=Sof(F44)=Sof(F45)=Sof(F46)=Sof(F47)=Sof(F48)=FVAR(1)
6.a Fixed occupancy and ADP/Uiso:
 F31, F32, F33, F34, F35, F36, F37, F38, F39, F40, F41, F42, F43, F44, F45,
 F46, F47, F48, F43A, F44A, F45A, F46A, F47A, F48A, F49, F50, F51, F52, F53,
 F54, F55, F56, F57, F58, F59, F60, F61, F62, F63, F64, F65, F66, F67, F68, F69,
  F70, F71, F72
6.b Me refined with riding coordinates:
 C7(H7A,H7B,H7C), C26(H26A,H26B,H26C), C39(H39A,H39B,H39C), C58(H58A,H58B,
 H58C), C71(H71A,H71B,H71C), C90(H90A,H90B,H90C), C103(H10A,H10B,H10C),
 C122(H12A,H12B,H12C), C136(H13A,H13B,H13C), C155(H15A,H15B,H15C), C168(H16A,
 H16B,H16C), C187(H18A,H18B,H18C)
6.c Aromatic/amide H refined with riding coordinates:
 C134(H134), C133(H133), C132(H132), C131(H131), C150(H150), C151(H151),
 C152(H152), C153(H153), C2(H2), C3(H3), C4(H4), C5(H5), C10(H10), C11(H11),
 C13(H13), C15(H15), C16(H16), C18(H18), C19(H19), C21(H21), C22(H22), C23(H23),
  C24(H24), C29(H29), C30(H30), C32(H32), C34(H34), C35(H35), C36(H36),
 C37(H37), C42(H42), C43(H43), C45(H45), C47(H47), C48(H48), C50(H50), C51(H51),
  C53(H53), C54(H54), C55(H55), C56(H56), C61(H61), C62(H62), C63(H63),
 C66(H66), C67(H67), C68(H68), C69(H69), C74(H74), C75(H75), C77(H77), C79(H79),
  C80(H80), C82(H82), C83(H83), C85(H85), C86(H86), C87(H87), C88(H88),
 C93(H93), C94(H94), C96(H96), C101(H101), C100(H100), C99(H99), C98(H98),
 C106(H106), C107(H107), C109(H109), C111(H111), C112(H112), C114(H114),
 C115(H115), C117(H117), C118(H118), C119(H119), C120(H120), C125(H125),
 C126(H126), C128(H128), C139(H139), C140(H140), C142(H142), C148(H148),
 C147(H147), C145(H145), C144(H144), C158(H158), C159(H159), C161(H161),
 C163(H163), C164(H164), C165(H165), C166(H166), C171(H171), C172(H172),
 C174(H174), C176(H176), C177(H177), C179(H179), C180(H180), C182(H182),
 C183(H183), C184(H184), C185(H185), C190(H190), C191(H191), C193(H193)
6.d Fitted pentagon refined as free rotating group:
 N21(C104,N20,C97,C102), N29(C156,N30,C154,C149)
6.e Fitted hexagon refined as free rotating group:
 C135(C134,C133,C132,C131,C130), C61(C62,C64,C63,N10,C60), C78(C79,C80,C81,C82,
 C83), C110(C111,C112,C113,C114,C115), C124(C125,C126,C127,C128,N22), C143(C148,
 C147,C146,C145,C144)
;
_shelx_shelxl_version_number 2014/7
_olex2_diffrn_ambient_temperature_device 'Oxford Cryosystems Cryostream 700+'
_olex2_submission_special_instructions 'No special instructions were received'

loop_
_space_group_symop_operation_xyz
'x, y, z'
'-x, y+1/2, -z+1/2'
'-x, -y, -z'
'x, -y-1/2, z-1/2'

loop_
_atom_site_label
_atom_site_type_symbol
_atom_site_fract_x
_atom_site_fract_y
_atom_site_fract_z
_atom_site_U_iso_or_equiv
_atom_site_adp_type
_atom_site_occupancy
_atom_site_site_symmetry_order
_atom_site_calc_flag
_atom_site_refinement_flags_posn
_atom_site_refinement_flags_adp
_atom_site_refinement_flags_occupancy
_atom_site_disorder_assembly
_atom_site_disorder_group
Co1 Co 0.82550(18) 0.83661(9) 0.88626(8) 0.0297(12) Uani 1 1 d . . . . .
Co2 Co 0.88307(19) 0.58952(10) 0.65214(8) 0.0439(13) Uani 1 1 d . . . . .
Co3 Co 0.31815(18) 0.59919(9) 0.84457(8) 0.0333(12) Uani 1 1 d . . . . .
Co4 Co 0.39897(18) 0.83543(10) 0.60373(8) 0.0369(12) Uani 1 1 d . . . . .
N1 N 0.8634(9) 0.8235(5) 0.8410(4) 0.035(5) Uiso 1 1 d . . . . .
N2 N 0.8618(8) 0.8836(4) 0.8724(4) 0.027(5) Uiso 1 1 d . . . . .
N3 N 0.9064(9) 0.9136(5) 0.8336(4) 0.034(5) Uiso 1 1 d D . . . .
N4 N 0.8898(8) 0.6026(4) 0.7011(4) 0.025(5) Uiso 1 1 d . . . . .
N5 N 0.9037(9) 0.5453(5) 0.6713(5) 0.048(6) Uiso 1 1 d . . . . .
N6 N 0.8853(9) 0.5113(5) 0.7177(4) 0.043(6) Uiso 1 1 d D . . . .
N7 N 0.7970(10) 0.7895(5) 0.8970(4) 0.041(6) Uiso 1 1 d . . . . .
N8 N 0.9133(8) 0.8220(4) 0.9093(4) 0.018(5) Uiso 1 1 d . . . . .
N9 N 0.9798(10) 0.7786(5) 0.9279(4) 0.042(6) Uiso 1 1 d D . . . .
N11 N 0.2230(9) 0.6182(4) 0.8496(4) 0.031(5) Uiso 1 1 d . . . . .
N12 N 0.1518(10) 0.6626(5) 0.8628(4) 0.037(5) Uiso 1 1 d D . . . .
N13 N 0.7332(9) 0.8482(4) 0.8653(4) 0.028(5) Uiso 1 1 d . . . . .
N14 N 0.7809(10) 0.8520(4) 0.9271(4) 0.036(5) Uiso 1 1 d . . . . .
N15 N 0.6850(10) 0.8718(4) 0.9513(5) 0.041(5) Uiso 1 1 d D . . . .
N16 N 0.4952(9) 0.8453(4) 0.6242(4) 0.026(5) Uiso 1 1 d . . . . .
N17 N 0.4501(10) 0.8471(4) 0.5616(4) 0.037(5) Uiso 1 1 d . . . . .
N18 N 0.5517(10) 0.8588(5) 0.5373(5) 0.050(6) Uiso 1 1 d D . . . .
N19 N 0.7827(10) 0.5764(5) 0.6544(5) 0.051(6) Uiso 1 1 d . . . . .
N21 N 0.8000(10) 0.5435(5) 0.5647(6) 0.116(9) Uiso 1 1 d D . . . .
C104 C 0.8054(8) 0.5551(5) 0.5994(5) 0.094(10) Uiso 1 1 d G . . . .
N20 N 0.8724(9) 0.5720(4) 0.6045(4) 0.048(6) Uiso 1 1 d G . . . .
C97 C 0.9085(8) 0.5708(5) 0.5729(5) 0.064(8) Uiso 1 1 d G . . . .
C102 C 0.8637(12) 0.5532(5) 0.5483(3) 0.098(11) Uiso 1 1 d G . . . .
N23 N 0.3335(9) 0.5852(4) 0.8913(4) 0.032(5) Uiso 1 1 d . . . . .
N24 N 0.4056(10) 0.5634(5) 0.9324(5) 0.050(6) Uiso 1 1 d D . . . .
N25 N 0.8627(11) 0.6370(5) 0.6344(4) 0.042(6) Uiso 1 1 d . . . . .
N27 N 1.0538(10) 0.6467(5) 0.6308(5) 0.055(6) Uiso 1 1 d D . . . .
C137 C 0.9830(13) 0.6367(6) 0.6354(6) 0.042(7) Uiso 1 1 d . . . . .
N26 N 0.9802(10) 0.6041(5) 0.6466(5) 0.052(6) Uiso 1 1 d . . . . .
C135 C 1.0932(9) 0.6181(3) 0.6407(4) 0.047(7) Uiso 1 1 d . . . . .
C134 C 1.1668(8) 0.6125(3) 0.6422(3) 0.051(7) Uiso 1 1 d G . . . .
H134 H 1.1984 0.6301 0.6351 0.061 Uiso 1 1 calc R . . . .
C133 C 1.1942(6) 0.5813(4) 0.6543(3) 0.038(7) Uiso 1 1 d G . . . .
H133 H 1.2445 0.5775 0.6554 0.046 Uiso 1 1 calc R . . . .
C132 C 1.1479(8) 0.5555(3) 0.6648(3) 0.031(6) Uiso 1 1 d G . . . .
H132 H 1.1666 0.5342 0.6730 0.037 Uiso 1 1 calc R . . . .
C131 C 1.0743(7) 0.5611(4) 0.6632(3) 0.041(7) Uiso 1 1 d G . . . .
H131 H 1.0427 0.5435 0.6704 0.049 Uiso 1 1 calc R . . . .
C130 C 1.0470(6) 0.5924(4) 0.6512(4) 0.042(7) Uiso 1 1 d G . . . .
N28 N 0.4216(9) 0.7875(4) 0.5956(4) 0.022(5) Uiso 1 1 d . . . . .
N29 N 0.3103(7) 0.8236(4) 0.5797(3) 0.040(5) Uiso 1 1 d . . . . .
C156 C 0.3086(8) 0.7875(4) 0.5733(4) 0.056(8) Uiso 1 1 d G . . . .
N30 N 0.2374(9) 0.7784(4) 0.5629(4) 0.065(7) Uiso 1 1 d DG . . . .
C154 C 0.1951(6) 0.8088(5) 0.5629(5) 0.084(10) Uiso 1 1 d G . . . .
C149 C 0.2402(9) 0.8367(3) 0.5732(4) 0.065(8) Uiso 1 1 d G . . . .
C150 C 0.2087(17) 0.8689(8) 0.5749(7) 0.100(11) Uiso 1 1 d . . . . .
H150 H 0.2377 0.8885 0.5801 0.120 Uiso 1 1 calc R . . . .
C151 C 0.132(2) 0.8732(10) 0.5689(9) 0.138(14) Uiso 1 1 d . . . . .
H151 H 0.1021 0.8905 0.5783 0.165 Uiso 1 1 calc R . . . .
C152 C 0.110(2) 0.8468(12) 0.5466(11) 0.162(16) Uiso 1 1 d . . . . .
H152 H 0.0799 0.8542 0.5279 0.194 Uiso 1 1 calc R . . . .
C153 C 0.1255(19) 0.8105(10) 0.5464(9) 0.139(14) Uiso 1 1 d . . . . .
H153 H 0.0965 0.7922 0.5375 0.167 Uiso 1 1 calc R . . . .
N31 N 0.3087(8) 0.6107(5) 0.7949(4) 0.031(5) Uiso 1 1 d . . . . .
N32 N 0.2899(8) 0.5549(4) 0.8288(4) 0.030(5) Uiso 1 1 d . . . . .
N33 N 0.2840(10) 0.5192(5) 0.7835(5) 0.059(6) Uiso 1 1 d D . . . .
N34 N 0.3518(8) 0.8245(5) 0.6474(4) 0.027(5) Uiso 1 1 d . . . . .
N35 N 0.3684(9) 0.8823(4) 0.6147(4) 0.035(5) Uiso 1 1 d . . . . .
N36 N 0.3069(9) 0.9163(5) 0.6482(5) 0.043(6) Uiso 1 1 d D . . . .
C1 C 0.8667(11) 0.9149(6) 0.8844(6) 0.029(6) Uiso 1 1 d . . . . .
C2 C 0.8511(13) 0.9303(7) 0.9153(7) 0.070(9) Uiso 1 1 d . . . . .
H2 H 0.8339 0.9162 0.9332 0.084 Uiso 1 1 calc R . . . .
C3 C 0.8595(13) 0.9656(7) 0.9215(7) 0.069(9) Uiso 1 1 d . . . . .
H3 H 0.8461 0.9760 0.9425 0.082 Uiso 1 1 calc R . . . .
C4 C 0.8908(14) 0.9859(8) 0.8930(7) 0.084(10) Uiso 1 1 d . . . . .
H4 H 0.8998 1.0099 0.8953 0.101 Uiso 1 1 calc R . . . .
C5 C 0.9060(12) 0.9690(7) 0.8639(6) 0.056(8) Uiso 1 1 d . . . . .
H5 H 0.9257 0.9814 0.8453 0.067 Uiso 1 1 calc R . . . .
C6 C 0.8942(11) 0.9360(6) 0.8607(6) 0.035(7) Uiso 1 1 d . . . . .
C7 C 0.9324(13) 0.9246(7) 0.8010(5) 0.079(9) Uiso 1 1 d D . . . .
H7A H 0.9425 0.9494 0.8018 0.118 Uiso 1 1 calc R . . . .
H7B H 0.9765 0.9120 0.7962 0.118 Uiso 1 1 calc R . . . .
H7C H 0.8961 0.9199 0.7827 0.118 Uiso 1 1 calc R . . . .
C8 C 0.8877(10) 0.8819(6) 0.8415(5) 0.022(6) Uiso 1 1 d . . . . .
C9 C 0.8867(10) 0.8504(5) 0.8229(5) 0.018(6) Uiso 1 1 d . . . . .
C10 C 0.9135(12) 0.8441(6) 0.7898(6) 0.053(8) Uiso 1 1 d . . . . .
H10 H 0.9338 0.8622 0.7769 0.063 Uiso 1 1 calc R . . . .
C11 C 0.9093(13) 0.8110(7) 0.7771(7) 0.064(8) Uiso 1 1 d . . . . .
H11 H 0.9218 0.8068 0.7539 0.076 Uiso 1 1 calc R . . . .
C12 C 0.8880(11) 0.7847(6) 0.7966(5) 0.027(6) Uiso 1 1 d . . . . .
C13 C 0.8637(10) 0.7920(5) 0.8275(5) 0.021(6) Uiso 1 1 d . . . . .
H13 H 0.8454 0.7736 0.8408 0.025 Uiso 1 1 calc R . . . .
C14 C 0.8931(12) 0.7486(7) 0.7866(6) 0.055(8) Uiso 1 1 d . . . . .
C15 C 0.8804(15) 0.7422(9) 0.7479(8) 0.101(11) Uiso 1 1 d . . . . .
H15 H 0.8772 0.7604 0.7315 0.121 Uiso 1 1 calc R . . . .
C16 C 0.8738(13) 0.7079(7) 0.7388(7) 0.073(9) Uiso 1 1 d . . . . .
H16 H 0.8553 0.7036 0.7161 0.088 Uiso 1 1 calc R . . . .
C17 C 0.8913(12) 0.6781(7) 0.7592(6) 0.047(7) Uiso 1 1 d . . . . .
C18 C 0.9107(13) 0.6883(7) 0.7944(7) 0.071(9) Uiso 1 1 d . . . . .
H18 H 0.9252 0.6703 0.8097 0.085 Uiso 1 1 calc R . . . .
C19 C 0.9104(13) 0.7199(7) 0.8074(7) 0.070(9) Uiso 1 1 d . . . . .
H19 H 0.9220 0.7232 0.8313 0.084 Uiso 1 1 calc R . . . .
C20 C 0.9066(14) 0.5096(8) 0.6606(8) 0.076(9) Uiso 1 1 d . . . . .
C21 C 0.9154(13) 0.4958(7) 0.6273(7) 0.077(9) Uiso 1 1 d . . . . .
H21 H 0.9209 0.5095 0.6073 0.092 Uiso 1 1 calc R . . . .
C22 C 0.9153(13) 0.4597(7) 0.6270(7) 0.070(9) Uiso 1 1 d . . . . .
H22 H 0.9255 0.4475 0.6065 0.084 Uiso 1 1 calc R . . . .
C23 C 0.9001(14) 0.4420(8) 0.6566(8) 0.081(9) Uiso 1 1 d . . . . .
H23 H 0.9007 0.4176 0.6545 0.098 Uiso 1 1 calc R . . . .
C24 C 0.8850(13) 0.4535(8) 0.6872(7) 0.076(9) Uiso 1 1 d . . . . .
H24 H 0.8716 0.4402 0.7065 0.092 Uiso 1 1 calc R . . . .
C25 C 0.8922(14) 0.4873(8) 0.6860(7) 0.076(9) Uiso 1 1 d . . . . .
C26 C 0.8638(14) 0.5013(7) 0.7516(5) 0.081(9) Uiso 1 1 d D . . . .
H26A H 0.8604 0.4761 0.7529 0.121 Uiso 1 1 calc R . . . .
H26B H 0.8994 0.5095 0.7689 0.121 Uiso 1 1 calc R . . . .
H26C H 0.8171 0.5115 0.7561 0.121 Uiso 1 1 calc R . . . .
C27 C 0.8962(11) 0.5426(6) 0.7053(6) 0.034(7) Uiso 1 1 d . . . . .
C28 C 0.8930(12) 0.5769(6) 0.7226(6) 0.046(7) Uiso 1 1 d . . . . .
C29 C 0.8914(9) 0.5800(6) 0.7604(5) 0.022(6) Uiso 1 1 d . . . . .
H29 H 0.8904 0.5610 0.7759 0.027 Uiso 1 1 calc R . . . .
C30 C 0.8916(12) 0.6126(6) 0.7697(6) 0.052(8) Uiso 1 1 d . . . . .
H30 H 0.8914 0.6169 0.7938 0.062 Uiso 1 1 calc R . . . .
C31 C 0.8921(11) 0.6422(6) 0.7481(6) 0.036(7) Uiso 1 1 d . . . . .
C32 C 0.8919(10) 0.6352(6) 0.7131(6) 0.034(7) Uiso 1 1 d . . . . .
H32 H 0.8933 0.6538 0.6972 0.040 Uiso 1 1 calc R . . . .
C33 C 0.9810(12) 0.8339(6) 0.9122(5) 0.037(7) Uiso 1 1 d . . . . .
C34 C 1.0162(14) 0.8679(7) 0.9069(6) 0.065(8) Uiso 1 1 d . . . . .
H34 H 0.9887 0.8875 0.9001 0.078 Uiso 1 1 calc R . . . .
C35 C 1.0865(16) 0.8702(8) 0.9120(7) 0.081(9) Uiso 1 1 d . . . . .
H35 H 1.1093 0.8913 0.9065 0.097 Uiso 1 1 calc R . . . .
C36 C 1.1282(18) 0.8433(9) 0.9247(8) 0.109(11) Uiso 1 1 d . . . . .
H36 H 1.1774 0.8479 0.9299 0.131 Uiso 1 1 calc R . . . .
C37 C 1.1007(16) 0.8064(8) 0.9310(7) 0.088(10) Uiso 1 1 d . . . . .
H37 H 1.1297 0.7871 0.9373 0.105 Uiso 1 1 calc R . . . .
C38 C 1.0230(13) 0.8059(6) 0.9259(6) 0.044(7) Uiso 1 1 d . . . . .
C39 C 1.0001(12) 0.7437(5) 0.9360(6) 0.057(8) Uiso 1 1 d D . . . .
H39A H 1.0515 0.7428 0.9421 0.085 Uiso 1 1 calc R . . . .
H39B H 0.9728 0.7354 0.9554 0.085 Uiso 1 1 calc R . . . .
H39C H 0.9899 0.7289 0.9158 0.085 Uiso 1 1 calc R . . . .
C40 C 0.9157(11) 0.7890(5) 0.9187(5) 0.015(6) Uiso 1 1 d . . . . .
C41 C 0.8483(11) 0.7710(6) 0.9152(5) 0.024(6) Uiso 1 1 d . . . . .
C42 C 0.8344(13) 0.7398(6) 0.9276(6) 0.054(8) Uiso 1 1 d . . . . .
H42 H 0.8694 0.7268 0.9403 0.065 Uiso 1 1 calc R . . . .
C43 C 0.7622(16) 0.7269(8) 0.9205(7) 0.094(10) Uiso 1 1 d . . . . .
H43 H 0.7499 0.7052 0.9300 0.113 Uiso 1 1 calc R . . . .
C44 C 0.7128(11) 0.7433(6) 0.9016(5) 0.026(6) Uiso 1 1 d . . . . .
C45 C 0.7329(12) 0.7755(6) 0.8910(5) 0.036(7) Uiso 1 1 d . . . . .
H45 H 0.6983 0.7888 0.8783 0.043 Uiso 1 1 calc R . . . .
C46 C 0.6394(14) 0.7292(7) 0.8947(6) 0.058(8) Uiso 1 1 d . . . . .
C47 C 0.6237(13) 0.6947(6) 0.8965(5) 0.053(8) Uiso 1 1 d . . . . .
H47 H 0.6612 0.6788 0.9019 0.064 Uiso 1 1 calc R . . . .
C48 C 0.5566(12) 0.6826(6) 0.8908(5) 0.037(7) Uiso 1 1 d . . . . .
H48 H 0.5479 0.6589 0.8949 0.044 Uiso 1 1 calc R . . . .
C49 C 0.4969(12) 0.7041(6) 0.8787(5) 0.036(7) Uiso 1 1 d . . . . .
C50 C 0.5166(14) 0.7390(7) 0.8765(6) 0.072(9) Uiso 1 1 d . . . . .
H50 H 0.4821 0.7547 0.8671 0.086 Uiso 1 1 calc R . . . .
C51 C 0.5845(14) 0.7523(7) 0.8875(6) 0.067(9) Uiso 1 1 d . . . . .
H51 H 0.5921 0.7765 0.8898 0.081 Uiso 1 1 calc R . . . .
C52 C 0.1492(13) 0.6064(7) 0.8490(5) 0.044(7) Uiso 1 1 d . . . . .
C53 C 0.1229(12) 0.5734(6) 0.8416(5) 0.040(7) Uiso 1 1 d . . . . .
H53 H 0.1528 0.5541 0.8374 0.048 Uiso 1 1 calc R . . . .
C54 C 0.0509(14) 0.5716(7) 0.8411(6) 0.058(8) Uiso 1 1 d . . . . .
H54 H 0.0285 0.5501 0.8361 0.070 Uiso 1 1 calc R . . . .
C55 C 0.0077(14) 0.6000(7) 0.8477(6) 0.065(8) Uiso 1 1 d . . . . .
H55 H -0.0426 0.5970 0.8452 0.078 Uiso 1 1 calc R . . . .
C56 C 0.0312(15) 0.6312(8) 0.8572(6) 0.081(9) Uiso 1 1 d . . . . .
H56 H 0.0011 0.6494 0.8643 0.097 Uiso 1 1 calc R . . . .
C57 C 0.1115(13) 0.6339(6) 0.8555(5) 0.041(7) Uiso 1 1 d . . . . .
C58 C 0.1315(13) 0.6981(5) 0.8679(6) 0.077(9) Uiso 1 1 d D . . . .
H58A H 0.1746 0.7120 0.8728 0.116 Uiso 1 1 calc R . . . .
H58B H 0.1067 0.7068 0.8469 0.116 Uiso 1 1 calc R . . . .
H58C H 0.0996 0.6997 0.8873 0.116 Uiso 1 1 calc R . . . .
C59 C 0.2218(12) 0.6505(6) 0.8591(5) 0.032(7) Uiso 1 1 d . . . . .
C61 C 0.2995(8) 0.7021(4) 0.8720(4) 0.073(9) Uiso 1 1 d . . . . .
H61 H 0.2595 0.7168 0.8750 0.087 Uiso 1 1 calc R . . . .
C62 C 0.3686(9) 0.7147(3) 0.8775(4) 0.083(9) Uiso 1 1 d G . . . .
H62 H 0.3759 0.7380 0.8843 0.100 Uiso 1 1 calc R . . . .
C64 C 0.4272(7) 0.6932(4) 0.8731(4) 0.032(7) Uiso 1 1 d G . . . .
C63 C 0.4165(6) 0.6591(3) 0.8631(3) 0.024(6) Uiso 1 1 d G . . . .
H63 H 0.4565 0.6444 0.8601 0.028 Uiso 1 1 calc R . . . .
N10 N 0.3474(8) 0.6464(3) 0.8576(3) 0.033(5) Uiso 1 1 d G . . . .
C60 C 0.2889(6) 0.6679(4) 0.8621(3) 0.031(7) Uiso 1 1 d G . . . .
C65 C 0.8005(13) 0.8580(6) 0.9622(6) 0.044(7) Uiso 1 1 d . . . . .
C66 C 0.8637(12) 0.8495(5) 0.9810(6) 0.038(7) Uiso 1 1 d . . . . .
H66 H 0.9058 0.8402 0.9715 0.045 Uiso 1 1 calc R . . . .
C67 C 0.8551(14) 0.8566(6) 1.0155(6) 0.056(8) Uiso 1 1 d . . . . .
H67 H 0.8968 0.8535 1.0299 0.067 Uiso 1 1 calc R . . . .
C68 C 0.7977(14) 0.8671(6) 1.0316(7) 0.053(8) Uiso 1 1 d . . . . .
H68 H 0.8003 0.8690 1.0560 0.064 Uiso 1 1 calc R . . . .
C69 C 0.7389(16) 0.8747(7) 1.0154(7) 0.084(10) Uiso 1 1 d . . . . .
H69 H 0.6974 0.8831 1.0262 0.100 Uiso 1 1 calc R . . . .
C70 C 0.7434(15) 0.8686(6) 0.9762(7) 0.061(8) Uiso 1 1 d . . . . .
C71 C 0.6136(12) 0.8833(7) 0.9588(7) 0.092(10) Uiso 1 1 d D . . . .
H71A H 0.6113 0.8886 0.9834 0.138 Uiso 1 1 calc R . . . .
H71B H 0.6020 0.9040 0.9452 0.138 Uiso 1 1 calc R . . . .
H71C H 0.5791 0.8650 0.9527 0.138 Uiso 1 1 calc R . . . .
C72 C 0.7182(13) 0.8617(6) 0.9241(6) 0.037(7) Uiso 1 1 d . . . . .
C73 C 0.6847(13) 0.8571(6) 0.8886(6) 0.047(7) Uiso 1 1 d . . . . .
C74 C 0.6157(12) 0.8666(5) 0.8794(6) 0.039(7) Uiso 1 1 d . . . . .
H74 H 0.5825 0.8746 0.8956 0.047 Uiso 1 1 calc R . . . .
C75 C 0.5980(16) 0.8634(7) 0.8433(7) 0.082(9) Uiso 1 1 d . . . . .
H75 H 0.5502 0.8678 0.8352 0.099 Uiso 1 1 calc R . . . .
C76 C 0.6475(15) 0.8542(6) 0.8201(6) 0.061(8) Uiso 1 1 d . . . . .
C77 C 0.7130(11) 0.8461(5) 0.8308(5) 0.022(6) Uiso 1 1 d . . . . .
H77 H 0.7467 0.8387 0.8146 0.026 Uiso 1 1 calc R . . . .
C78 C 0.6263(12) 0.8532(5) 0.7820(4) 0.063(8) Uiso 1 1 d . . . . .
C79 C 0.5564(10) 0.8465(5) 0.7705(5) 0.088(10) Uiso 1 1 d G . . . .
H79 H 0.5204 0.8421 0.7866 0.105 Uiso 1 1 calc R . . . .
C80 C 0.5390(8) 0.8462(5) 0.7353(5) 0.133(13) Uiso 1 1 d G . . . .
H80 H 0.4912 0.8416 0.7275 0.160 Uiso 1 1 calc R . . . .
C81 C 0.5915(12) 0.8527(5) 0.7117(4) 0.060(8) Uiso 1 1 d G . . . .
C82 C 0.6615(11) 0.8594(5) 0.7232(5) 0.145(14) Uiso 1 1 d G . . . .
H82 H 0.6974 0.8639 0.7071 0.174 Uiso 1 1 calc R . . . .
C83 C 0.6789(8) 0.8597(5) 0.7584(6) 0.129(13) Uiso 1 1 d G . . . .
H83 H 0.7267 0.8643 0.7662 0.155 Uiso 1 1 calc R . . . .
C84 C 0.4332(12) 0.8489(5) 0.5268(6) 0.031(7) Uiso 1 1 d . . . . .
C85 C 0.3730(14) 0.8453(6) 0.5062(6) 0.058(8) Uiso 1 1 d . . . . .
H85 H 0.3281 0.8413 0.5163 0.070 Uiso 1 1 calc R . . . .
C86 C 0.3770(13) 0.8476(5) 0.4696(6) 0.042(7) Uiso 1 1 d . . . . .
H86 H 0.3361 0.8448 0.4545 0.051 Uiso 1 1 calc R . . . .
C87 C 0.4432(12) 0.8541(5) 0.4578(6) 0.041(7) Uiso 1 1 d . . . . .
H87 H 0.4465 0.8550 0.4335 0.050 Uiso 1 1 calc R . . . .
C88 C 0.5061(13) 0.8594(5) 0.4764(6) 0.044(7) Uiso 1 1 d . . . . .
H88 H 0.5504 0.8648 0.4664 0.052 Uiso 1 1 calc R . . . .
C89 C 0.4970(13) 0.8559(6) 0.5131(6) 0.042(7) Uiso 1 1 d . . . . .
C90 C 0.6279(11) 0.8583(6) 0.5325(6) 0.069(9) Uiso 1 1 d D . . . .
H90A H 0.6373 0.8627 0.5082 0.103 Uiso 1 1 calc R . . . .
H90B H 0.6510 0.8763 0.5468 0.103 Uiso 1 1 calc R . . . .
H90C H 0.6473 0.8357 0.5393 0.103 Uiso 1 1 calc R . . . .
C91 C 0.5192(15) 0.8540(6) 0.5660(7) 0.060(8) Uiso 1 1 d . . . . .
C92 C 0.5471(12) 0.8521(5) 0.6038(5) 0.021(6) Uiso 1 1 d . . . . .
C93 C 0.6124(14) 0.8570(6) 0.6134(6) 0.056(8) Uiso 1 1 d . . . . .
H93 H 0.6479 0.8595 0.5967 0.068 Uiso 1 1 calc R . . . .
C94 C 0.6333(14) 0.8589(6) 0.6505(6) 0.065(8) Uiso 1 1 d . . . . .
H94 H 0.6802 0.8653 0.6584 0.078 Uiso 1 1 calc R . . . .
C95 C 0.5780(13) 0.8503(6) 0.6737(6) 0.045(7) Uiso 1 1 d . . . . .
C96 C 0.5100(12) 0.8463(5) 0.6594(5) 0.033(7) Uiso 1 1 d . . . . .
H96 H 0.4713 0.8441 0.6744 0.040 Uiso 1 1 calc R . . . .
C101 C 0.886(3) 0.5443(11) 0.5136(11) 0.183(18) Uiso 1 1 d . . . . .
H101 H 0.8572 0.5340 0.4956 0.220 Uiso 1 1 calc R . . . .
C100 C 0.956(2) 0.5539(10) 0.5125(10) 0.144(14) Uiso 1 1 d . . . . .
H100 H 0.9764 0.5482 0.4912 0.172 Uiso 1 1 calc R . . . .
C99 C 1.0015(17) 0.5695(7) 0.5346(8) 0.088(10) Uiso 1 1 d . . . . .
H99 H 1.0495 0.5740 0.5286 0.105 Uiso 1 1 calc R . . . .
C98 C 0.9759(13) 0.5791(6) 0.5676(7) 0.065(8) Uiso 1 1 d . . . . .
H98 H 1.0052 0.5907 0.5845 0.078 Uiso 1 1 calc R . . . .
C103 C 0.749(2) 0.5254(11) 0.5431(10) 0.22(2) Uiso 1 1 d D . . . .
H10A H 0.7070 0.5197 0.5564 0.326 Uiso 1 1 calc R . . . .
H10B H 0.7346 0.5399 0.5234 0.326 Uiso 1 1 calc R . . . .
H10C H 0.7708 0.5041 0.5348 0.326 Uiso 1 1 calc R . . . .
C105 C 0.753(2) 0.5571(9) 0.6270(9) 0.114(12) Uiso 1 1 d . . . . .
C106 C 0.698(2) 0.5373(11) 0.6261(10) 0.158(16) Uiso 1 1 d . . . . .
H106 H 0.6881 0.5207 0.6087 0.190 Uiso 1 1 calc R . . . .
C107 C 0.6520(19) 0.5440(8) 0.6572(9) 0.121(12) Uiso 1 1 d . . . . .
H107 H 0.6030 0.5374 0.6568 0.145 Uiso 1 1 calc R . . . .
C108 C 0.6828(15) 0.5597(7) 0.6852(7) 0.070(9) Uiso 1 1 d . . . . .
C109 C 0.7420(12) 0.5772(6) 0.6828(6) 0.040(7) Uiso 1 1 d . . . . .
H109 H 0.7575 0.5911 0.7018 0.048 Uiso 1 1 calc R . . . .
C110 C 0.6353(10) 0.5661(4) 0.7168(4) 0.062(8) Uiso 1 1 d . . . . .
C111 C 0.6726(7) 0.5712(4) 0.7481(5) 0.077(9) Uiso 1 1 d G . . . .
H111 H 0.7232 0.5738 0.7486 0.092 Uiso 1 1 calc R . . . .
C112 C 0.6359(10) 0.5725(4) 0.7786(4) 0.075(9) Uiso 1 1 d G . . . .
H112 H 0.6614 0.5760 0.7999 0.090 Uiso 1 1 calc R . . . .
C113 C 0.5618(10) 0.5687(4) 0.7778(4) 0.071(9) Uiso 1 1 d G . . . .
C114 C 0.5245(7) 0.5636(4) 0.7466(5) 0.082(9) Uiso 1 1 d G . . . .
H114 H 0.4739 0.5610 0.7461 0.098 Uiso 1 1 calc R . . . .
C115 C 0.5612(10) 0.5623(4) 0.7161(4) 0.080(9) Uiso 1 1 d G . . . .
H115 H 0.5357 0.5589 0.6947 0.096 Uiso 1 1 calc R . . . .
C116 C 0.3000(12) 0.5859(5) 0.9232(5) 0.027(6) Uiso 1 1 d . . . . .
C117 C 0.2300(14) 0.5954(6) 0.9295(7) 0.069(9) Uiso 1 1 d . . . . .
H117 H 0.1964 0.6025 0.9119 0.082 Uiso 1 1 calc R . . . .
C118 C 0.2125(15) 0.5932(6) 0.9677(7) 0.071(9) Uiso 1 1 d . . . . .
H118 H 0.1698 0.6032 0.9758 0.085 Uiso 1 1 calc R . . . .
C119 C 0.2578(15) 0.5772(7) 0.9894(7) 0.072(9) Uiso 1 1 d . . . . .
H119 H 0.2419 0.5734 1.0121 0.086 Uiso 1 1 calc R . . . .
C120 C 0.3250(13) 0.5657(6) 0.9827(6) 0.051(8) Uiso 1 1 d . . . . .
H120 H 0.3564 0.5554 0.9995 0.061 Uiso 1 1 calc R . . . .
C121 C 0.3431(13) 0.5710(6) 0.9469(6) 0.041(7) Uiso 1 1 d . . . . .
C122 C 0.4704(12) 0.5511(7) 0.9513(6) 0.082(9) Uiso 1 1 d D . . . .
H12A H 0.5088 0.5474 0.9351 0.122 Uiso 1 1 calc R . . . .
H12B H 0.4858 0.5684 0.9685 0.122 Uiso 1 1 calc R . . . .
H12C H 0.4599 0.5294 0.9630 0.122 Uiso 1 1 calc R . . . .
C123 C 0.3970(12) 0.5720(5) 0.8981(5) 0.031(6) Uiso 1 1 d . . . . .
C124 C 0.4473(8) 0.5699(4) 0.8717(3) 0.053(8) Uiso 1 1 d . . . . .
C125 C 0.5159(8) 0.5560(4) 0.8717(3) 0.073(9) Uiso 1 1 d G . . . .
H125 H 0.5366 0.5464 0.8922 0.088 Uiso 1 1 calc R . . . .
C126 C 0.5543(6) 0.5562(4) 0.8416(5) 0.077(9) Uiso 1 1 d G . . . .
H126 H 0.6012 0.5467 0.8417 0.092 Uiso 1 1 calc R . . . .
C127 C 0.5240(7) 0.5703(4) 0.8116(3) 0.046(7) Uiso 1 1 d G . . . .
C128 C 0.4554(7) 0.5842(3) 0.8115(3) 0.039(7) Uiso 1 1 d G . . . .
H128 H 0.4347 0.5939 0.7910 0.047 Uiso 1 1 calc R . . . .
N22 N 0.4171(6) 0.5840(3) 0.8416(4) 0.031(5) Uiso 1 1 d G . . . .
C136 C 1.0808(12) 0.6799(5) 0.6219(6) 0.056(8) Uiso 1 1 d D . . . .
H13A H 1.0407 0.6954 0.6159 0.084 Uiso 1 1 calc R . . . .
H13B H 1.1087 0.6895 0.6415 0.084 Uiso 1 1 calc R . . . .
H13C H 1.1115 0.6777 0.6021 0.084 Uiso 1 1 calc R . . . .
C138 C 0.9168(12) 0.6572(6) 0.6286(5) 0.028(6) Uiso 1 1 d . . . . .
C139 C 0.9142(13) 0.6899(6) 0.6191(5) 0.039(7) Uiso 1 1 d . . . . .
H139 H 0.9555 0.7035 0.6153 0.047 Uiso 1 1 calc R . . . .
C140 C 0.8474(15) 0.7019(7) 0.6155(6) 0.067(9) Uiso 1 1 d . . . . .
H140 H 0.8418 0.7257 0.6104 0.081 Uiso 1 1 calc R . . . .
C141 C 0.7867(13) 0.6830(6) 0.6185(6) 0.044(7) Uiso 1 1 d . . . . .
C142 C 0.7985(12) 0.6498(6) 0.6295(5) 0.036(7) Uiso 1 1 d . . . . .
H142 H 0.7583 0.6356 0.6337 0.043 Uiso 1 1 calc R . . . .
C143 C 0.7120(7) 0.6971(5) 0.6098(4) 0.050(7) Uiso 1 1 d . . . . .
C148 C 0.6994(8) 0.7321(4) 0.6149(4) 0.076(9) Uiso 1 1 d G . . . .
H148 H 0.7376 0.7468 0.6222 0.092 Uiso 1 1 calc R . . . .
C147 C 0.6309(10) 0.7454(3) 0.6092(4) 0.078(9) Uiso 1 1 d G . . . .
H147 H 0.6222 0.7693 0.6126 0.093 Uiso 1 1 calc R . . . .
C146 C 0.5750(7) 0.7238(4) 0.5985(4) 0.043(7) Uiso 1 1 d G . . . .
C145 C 0.5876(8) 0.6889(4) 0.5935(4) 0.049(7) Uiso 1 1 d G . . . .
H145 H 0.5494 0.6741 0.5862 0.059 Uiso 1 1 calc R . . . .
C144 C 0.6561(9) 0.6755(3) 0.5991(4) 0.075(9) Uiso 1 1 d G . . . .
H144 H 0.6647 0.6517 0.5957 0.090 Uiso 1 1 calc R . . . .
C155 C 0.2101(14) 0.7438(5) 0.5576(7) 0.087(10) Uiso 1 1 d D . . . .
H15A H 0.2499 0.7274 0.5589 0.130 Uiso 1 1 calc R . . . .
H15B H 0.1762 0.7384 0.5756 0.130 Uiso 1 1 calc R . . . .
H15C H 0.1856 0.7423 0.5349 0.130 Uiso 1 1 calc R . . . .
C157 C 0.3696(13) 0.7677(7) 0.5791(6) 0.055(8) Uiso 1 1 d . . . . .
C158 C 0.3803(15) 0.7389(8) 0.5658(7) 0.078(9) Uiso 1 1 d . . . . .
H158 H 0.3458 0.7292 0.5501 0.093 Uiso 1 1 calc R . . . .
C159 C 0.444(2) 0.7211(11) 0.5745(9) 0.145(14) Uiso 1 1 d . . . . .
H159 H 0.4480 0.6973 0.5691 0.174 Uiso 1 1 calc R . . . .
C160 C 0.5053(12) 0.7390(6) 0.5922(6) 0.042(7) Uiso 1 1 d . . . . .
C161 C 0.4849(12) 0.7719(6) 0.6019(5) 0.037(7) Uiso 1 1 d . . . . .
H161 H 0.5199 0.7850 0.6145 0.044 Uiso 1 1 calc R . . . .
C162 C 0.2840(11) 0.5215(6) 0.8407(6) 0.038(7) Uiso 1 1 d . . . . .
C163 C 0.2808(11) 0.5084(6) 0.8741(6) 0.043(7) Uiso 1 1 d . . . . .
H163 H 0.2850 0.5227 0.8939 0.052 Uiso 1 1 calc R . . . .
C164 C 0.2706(12) 0.4717(7) 0.8764(7) 0.059(8) Uiso 1 1 d . . . . .
H164 H 0.2691 0.4615 0.8987 0.071 Uiso 1 1 calc R . . . .
C165 C 0.2633(13) 0.4512(7) 0.8490(7) 0.071(9) Uiso 1 1 d . . . . .
H165 H 0.2572 0.4272 0.8525 0.085 Uiso 1 1 calc R . . . .
C166 C 0.2643(14) 0.4633(8) 0.8166(7) 0.080(9) Uiso 1 1 d . . . . .
H166 H 0.2585 0.4488 0.7969 0.095 Uiso 1 1 calc R . . . .
C167 C 0.2739(13) 0.4972(7) 0.8144(6) 0.058(8) Uiso 1 1 d . . . . .
C168 C 0.2896(12) 0.5066(6) 0.7495(5) 0.058(8) Uiso 1 1 d D . . . .
H16A H 0.2845 0.4815 0.7495 0.087 Uiso 1 1 calc R . . . .
H16B H 0.2518 0.5169 0.7346 0.087 Uiso 1 1 calc R . . . .
H16C H 0.3366 0.5128 0.7408 0.087 Uiso 1 1 calc R . . . .
C169 C 0.2886(11) 0.5524(6) 0.7930(6) 0.037(7) Uiso 1 1 d . . . . .
C170 C 0.2942(11) 0.5818(6) 0.7744(6) 0.031(7) Uiso 1 1 d . . . . .
C171 C 0.2880(11) 0.5863(6) 0.7388(6) 0.049(7) Uiso 1 1 d . . . . .
H171 H 0.2813 0.5671 0.7238 0.059 Uiso 1 1 calc R . . . .
C172 C 0.2917(13) 0.6194(7) 0.7259(7) 0.078(9) Uiso 1 1 d . . . . .
H172 H 0.2866 0.6222 0.7016 0.093 Uiso 1 1 calc R . . . .
C173 C 0.3024(11) 0.6486(6) 0.7455(6) 0.037(7) Uiso 1 1 d . . . . .
C174 C 0.3127(11) 0.6410(6) 0.7795(6) 0.043(7) Uiso 1 1 d . . . . .
H174 H 0.3244 0.6599 0.7942 0.051 Uiso 1 1 calc R . . . .
C175 C 0.3043(11) 0.6840(6) 0.7329(6) 0.038(7) Uiso 1 1 d . . . . .
C176 C 0.3089(14) 0.6888(8) 0.6979(8) 0.091(10) Uiso 1 1 d . . . . .
H176 H 0.3058 0.6698 0.6824 0.109 Uiso 1 1 calc R . . . .
C177 C 0.3184(15) 0.7232(8) 0.6852(8) 0.094(10) Uiso 1 1 d . . . . .
H177 H 0.3294 0.7262 0.6617 0.113 Uiso 1 1 calc R . . . .
C178 C 0.3124(13) 0.7513(7) 0.7053(7) 0.057(8) Uiso 1 1 d . . . . .
C179 C 0.3048(13) 0.7470(7) 0.7398(7) 0.068(9) Uiso 1 1 d . . . . .
H179 H 0.3012 0.7661 0.7550 0.081 Uiso 1 1 calc R . . . .
C180 C 0.3026(15) 0.7125(8) 0.7518(8) 0.098(10) Uiso 1 1 d . . . . .
H180 H 0.2995 0.7094 0.7760 0.117 Uiso 1 1 calc R . . . .
C181 C 0.3710(11) 0.9165(6) 0.6038(6) 0.033(7) Uiso 1 1 d . . . . .
C182 C 0.4059(11) 0.9304(6) 0.5728(5) 0.036(7) Uiso 1 1 d . . . . .
H182 H 0.4319 0.9160 0.5579 0.043 Uiso 1 1 calc R . . . .
C183 C 0.3991(11) 0.9626(6) 0.5673(5) 0.029(6) Uiso 1 1 d . . . . .
H183 H 0.4203 0.9720 0.5475 0.034 Uiso 1 1 calc R . . . .
C184 C 0.3633(12) 0.9843(6) 0.5881(6) 0.046(7) Uiso 1 1 d . . . . .
H184 H 0.3613 1.0083 0.5831 0.055 Uiso 1 1 calc R . . . .
C185 C 0.3308(13) 0.9717(7) 0.6157(6) 0.064(8) Uiso 1 1 d . . . . .
H185 H 0.3057 0.9865 0.6305 0.077 Uiso 1 1 calc R . . . .
C186 C 0.3346(12) 0.9370(6) 0.6220(6) 0.038(7) Uiso 1 1 d . . . . .
C187 C 0.2698(15) 0.9261(8) 0.6788(6) 0.106(11) Uiso 1 1 d D . . . .
H18A H 0.2600 0.9509 0.6783 0.160 Uiso 1 1 calc R . . . .
H18B H 0.2245 0.9134 0.6795 0.160 Uiso 1 1 calc R . . . .
H18C H 0.2997 0.9205 0.6993 0.160 Uiso 1 1 calc R . . . .
C188 C 0.3265(12) 0.8848(6) 0.6423(6) 0.043(7) Uiso 1 1 d . . . . .
C189 C 0.3201(12) 0.8520(6) 0.6624(6) 0.042(7) Uiso 1 1 d . . . . .
C190 C 0.2862(12) 0.8467(6) 0.6923(6) 0.049(7) Uiso 1 1 d . . . . .
H190 H 0.2627 0.8655 0.7028 0.058 Uiso 1 1 calc R . . . .
C191 C 0.2849(12) 0.8156(6) 0.7075(6) 0.058(8) Uiso 1 1 d . . . . .
H191 H 0.2624 0.8129 0.7289 0.069 Uiso 1 1 calc R . . . .
C192 C 0.3174(12) 0.7860(6) 0.6915(6) 0.046(7) Uiso 1 1 d . . . . .
C193 C 0.3512(10) 0.7930(6) 0.6606(5) 0.030(6) Uiso 1 1 d . . . . .
H193 H 0.3742 0.7748 0.6490 0.036 Uiso 1 1 calc R . . . .
P1 P 0.0796(5) 0.5056(2) 0.7620(2) 0.081(3) Uani 1 1 d D . . . .
F5 F 0.1348(6) 0.5353(3) 0.7583(4) 0.107(6) Uani 1 1 d D . . . .
F2 F 0.1418(6) 0.4781(3) 0.7548(3) 0.100(6) Uani 1 1 d D . . . .
F1 F 0.0204(6) 0.5318(3) 0.7673(3) 0.098(6) Uani 1 1 d D . . . .
F4 F 0.0657(7) 0.5068(3) 0.7218(3) 0.106(6) Uani 1 1 d D . . . .
F3 F 0.0973(8) 0.5026(3) 0.8003(3) 0.116(7) Uani 1 1 d D . . . .
F6 F 0.0247(6) 0.4756(3) 0.7635(3) 0.101(6) Uani 1 1 d D . . . .
P2 P 0.8047(5) 0.5456(3) 0.8469(2) 0.089(3) Uani 1 1 d . U . . .
F7 F 0.7902(8) 0.5751(5) 0.8220(4) 0.122(5) Uani 1 1 d . U . . .
F8 F 0.8194(8) 0.5192(5) 0.8764(4) 0.123(5) Uani 1 1 d . U . . .
F9 F 0.7278(8) 0.5515(4) 0.8624(4) 0.098(4) Uani 1 1 d . U . . .
F10 F 0.8831(7) 0.5411(4) 0.8305(4) 0.096(4) Uani 1 1 d . U . . .
F11 F 0.8382(9) 0.5697(6) 0.8754(5) 0.144(5) Uani 1 1 d . U . . .
F12 F 0.7758(8) 0.5172(5) 0.8243(4) 0.112(5) Uani 1 1 d . U . . .
P3 P 0.1029(5) 0.8717(3) 0.7409(2) 0.116(3) Uani 1 1 d D U . . .
F13 F 0.0657(9) 0.9075(4) 0.7355(4) 0.163(6) Uani 1 1 d D U . . .
F14 F 0.1179(7) 0.8701(4) 0.7007(3) 0.124(5) Uani 1 1 d D U . . .
F15 F 0.0863(7) 0.8730(4) 0.7793(3) 0.120(5) Uani 1 1 d D U . . .
F16 F 0.0279(7) 0.8550(4) 0.7321(4) 0.155(6) Uani 1 1 d D U . . .
F17 F 0.1746(7) 0.8893(5) 0.7471(4) 0.161(6) Uani 1 1 d D U . . .
F18 F 0.1363(9) 0.8358(4) 0.7455(4) 0.177(6) Uani 1 1 d D U . . .
P4 P 0.2619(9) 0.7420(5) 0.9596(4) 0.178(5) Uani 1 1 d . U . . .
F19 F 0.2720(13) 0.7825(8) 0.9662(6) 0.199(7) Uani 1 1 d . U . . .
F20 F 0.2444(13) 0.6997(7) 0.9425(6) 0.204(7) Uani 1 1 d . U . . .
F21 F 0.2368(11) 0.7600(6) 0.9229(5) 0.175(7) Uani 1 1 d . U . . .
F22 F 0.2862(13) 0.7261(7) 0.9899(6) 0.205(7) Uani 1 1 d . U . . .
F23 F 0.1847(14) 0.7409(7) 0.9737(5) 0.192(7) Uani 1 1 d . U . . .
F24 F 0.3322(14) 0.7366(7) 0.9488(6) 0.185(7) Uani 1 1 d . U . . .
P5 P 0.9745(5) 0.7350(3) 0.5337(2) 0.074(3) Uani 1 1 d . . . . .
F25 F 0.9704(11) 0.7726(6) 0.5223(5) 0.137(7) Uani 1 1 d . . . . .
F26 F 0.9819(9) 0.6979(5) 0.5464(4) 0.104(6) Uani 1 1 d . . . . .
F27 F 0.9013(12) 0.7353(6) 0.5491(5) 0.162(9) Uani 1 1 d . . . . .
F28 F 1.0468(10) 0.7334(6) 0.5167(5) 0.143(8) Uani 1 1 d . . . . .
F29 F 0.9361(11) 0.7227(5) 0.4993(4) 0.145(8) Uani 1 1 d . . . . .
F30 F 1.0111(11) 0.7458(5) 0.5697(5) 0.148(8) Uani 1 1 d . . . . .
P6 P 0.6189(5) 0.9584(2) 0.5274(2) 0.091(3) Uiso 1 1 d D . . . .
F31 F 0.6407(10) 0.9814(4) 0.4979(4) 0.196 Uiso 1 1 d D . . . .
F32 F 0.5963(9) 0.9338(4) 0.5579(4) 0.172 Uiso 1 1 d D . . . .
F33 F 0.5414(8) 0.9709(5) 0.5242(5) 0.304 Uiso 1 1 d D . . . .
F34 F 0.6962(7) 0.9439(4) 0.5326(4) 0.131 Uiso 1 1 d D . . . .
F35 F 0.6378(8) 0.9873(3) 0.5536(3) 0.121 Uiso 1 1 d D . . . .
F36 F 0.6027(9) 0.9289(4) 0.5008(4) 0.163 Uiso 1 1 d D . . . .
P7 P 0.8485(7) 0.8000(3) 0.6627(3) 0.177(5) Uiso 1 1 d D . . . .
F37 F 0.7786(10) 0.8067(6) 0.6425(6) 0.300 Uiso 1 1 d D . . . .
F38 F 0.9214(11) 0.7934(7) 0.6848(6) 0.370 Uiso 1 1 d D . . . .
F39 F 0.8822(12) 0.7830(6) 0.6317(5) 0.260 Uiso 1 1 d D . . . .
F40 F 0.8168(14) 0.8155(6) 0.6959(5) 0.336 Uiso 1 1 d D . . . .
F41 F 0.8205(10) 0.7638(4) 0.6744(5) 0.177 Uiso 1 1 d D . . . .
F42 F 0.8769(12) 0.8355(5) 0.6522(6) 0.242 Uiso 1 1 d D . . . .
P8 P 0.5189(7) 0.6753(4) 0.7756(3) 0.077(8) Uiso 0.498(19) 1 d D . P A 1
F43 F 0.5002(14) 0.6971(6) 0.7436(5) 0.165 Uiso 0.4983 1 d D . P A 1
F44 F 0.5416(11) 0.6534(5) 0.8091(5) 0.085 Uiso 0.4983 1 d D . P A 1
F45 F 0.4757(11) 0.6449(5) 0.7614(5) 0.106 Uiso 0.4983 1 d D . P A 1
F46 F 0.5657(12) 0.7057(5) 0.7909(6) 0.157 Uiso 0.4983 1 d D . P A 1
F47 F 0.5878(11) 0.6619(6) 0.7578(6) 0.146 Uiso 0.4983 1 d D . P A 1
F48 F 0.4537(10) 0.6897(5) 0.7937(5) 0.088 Uiso 0.4983 1 d D . P A 1
P8A P 0.6862(9) 0.6723(4) 0.7147(4) 0.121(10) Uiso 0.502(19) 1 d D . P A 2
F43A F 0.6447(14) 0.7038(6) 0.7015(7) 0.176 Uiso 0.5017 1 d D . P A 2
F44A F 0.7312(14) 0.6405(5) 0.7302(6) 0.133 Uiso 0.5017 1 d D . P A 2
F45A F 0.6568(13) 0.6494(6) 0.6861(6) 0.110 Uiso 0.5017 1 d D . P A 2
F46A F 0.7161(14) 0.6942(6) 0.7464(5) 0.133 Uiso 0.5017 1 d D . P A 2
F47A F 0.6222(13) 0.6621(8) 0.7379(7) 0.277 Uiso 0.5017 1 d D . P A 2
F48A F 0.7506(12) 0.6830(6) 0.6938(6) 0.134 Uiso 0.5017 1 d D . P A 2
P9 P 0.3537(9) 0.8055(4) 0.8242(4) 0.279(9) Uiso 1 1 d D . . . .
F49 F 0.3251(12) 0.8151(6) 0.7885(5) 0.253 Uiso 1 1 d D . . . .
F50 F 0.3853(12) 0.7967(6) 0.8623(5) 0.251 Uiso 1 1 d D . . . .
F51 F 0.2981(10) 0.7774(5) 0.8279(5) 0.217 Uiso 1 1 d D . . . .
F52 F 0.4142(12) 0.8333(6) 0.8218(7) 0.310 Uiso 1 1 d D . . . .
F53 F 0.4070(11) 0.7787(6) 0.8095(6) 0.284 Uiso 1 1 d D . . . .
F54 F 0.3040(12) 0.8327(5) 0.8401(6) 0.258 Uiso 1 1 d D . . . .
P10 P 0.8028(8) 0.4428(4) 0.5215(4) 0.274(9) Uiso 1 1 d D . . . .
F55 F 0.7942(11) 0.4210(5) 0.4895(5) 0.225 Uiso 1 1 d D . . . .
F56 F 0.8130(11) 0.4674(5) 0.5549(4) 0.208 Uiso 1 1 d D . . . .
F57 F 0.7802(12) 0.4140(5) 0.5450(5) 0.256 Uiso 1 1 d D . . . .
F58 F 0.8280(11) 0.4739(5) 0.4990(5) 0.241 Uiso 1 1 d D . . . .
F59 F 0.8832(9) 0.4323(5) 0.5266(5) 0.227 Uiso 1 1 d D . . . .
F60 F 0.7249(9) 0.4562(5) 0.5172(5) 0.220 Uiso 1 1 d D . . . .
P11 P 1.3406(8) 0.6526(4) 0.5996(4) 0.256(8) Uiso 1 1 d D . . . .
F61 F 1.2677(9) 0.6674(5) 0.6040(5) 0.243 Uiso 1 1 d D . . . .
F62 F 1.4204(8) 0.6368(5) 0.5944(5) 0.192 Uiso 1 1 d D . . . .
F63 F 1.3404(10) 0.6336(5) 0.6342(4) 0.190 Uiso 1 1 d D . . . .
F64 F 1.3458(10) 0.6699(5) 0.5634(4) 0.192 Uiso 1 1 d D . . . .
F65 F 1.3099(10) 0.6200(4) 0.5805(5) 0.199 Uiso 1 1 d D . . . .
F66 F 1.3762(11) 0.6846(5) 0.6164(5) 0.249 Uiso 1 1 d D . . . .
P12 P 0.6749(9) 0.7734(4) 0.7991(4) 0.377(13) Uiso 1 1 d D . . . .
F67 F 0.7242(10) 0.7790(5) 0.7678(4) 0.222 Uiso 1 1 d D . . . .
F68 F 0.6339(9) 0.8094(4) 0.7882(5) 0.174 Uiso 1 1 d D . . . .
F69 F 0.7101(9) 0.7402(4) 0.8081(4) 0.163 Uiso 1 1 d D . . . .
F70 F 0.6195(10) 0.7552(5) 0.7731(5) 0.222 Uiso 1 1 d D . . . .
F71 F 0.7258(10) 0.7944(5) 0.8218(5) 0.212 Uiso 1 1 d D . . . .
F72 F 0.6214(10) 0.7698(5) 0.8280(5) 0.238 Uiso 1 1 d D . . . .

loop_
_atom_site_aniso_label
_atom_site_aniso_U_11
_atom_site_aniso_U_22
_atom_site_aniso_U_33
_atom_site_aniso_U_23
_atom_site_aniso_U_13
_atom_site_aniso_U_12
Co1 0.033(3) 0.042(3) 0.014(2) 0.001(2) -0.0002(19) -0.008(2)
Co2 0.045(3) 0.070(3) 0.017(2) -0.010(2) 0.002(2) 0.014(2)
Co3 0.031(3) 0.053(3) 0.016(2) 0.006(2) 0.0031(19) -0.005(2)
Co4 0.034(3) 0.062(3) 0.014(2) 0.011(2) -0.0037(19) -0.003(2)
P1 0.085(8) 0.057(7) 0.098(9) -0.008(6) -0.021(6) -0.006(7)
F5 0.062(12) 0.099(14) 0.158(17) -0.022(12) -0.037(11) -0.009(11)
F2 0.074(12) 0.071(12) 0.151(16) -0.026(11) -0.036(11) 0.012(10)
F1 0.095(13) 0.085(13) 0.112(14) -0.031(10) -0.020(10) 0.044(11)
F4 0.169(17) 0.103(14) 0.045(11) 0.003(9) -0.020(11) 0.015(12)
F3 0.180(18) 0.112(15) 0.054(12) -0.014(10) -0.043(12) 0.036(13)
F6 0.092(14) 0.084(13) 0.126(15) -0.019(11) 0.010(11) 0.033(12)
P2 0.057(6) 0.136(8) 0.074(6) 0.019(5) 0.008(5) -0.032(5)
F7 0.080(9) 0.167(10) 0.121(10) 0.045(7) 0.024(7) -0.024(8)
F8 0.075(9) 0.192(11) 0.104(9) 0.045(7) 0.017(7) -0.024(8)
F9 0.068(7) 0.151(11) 0.078(9) 0.011(8) 0.016(6) -0.032(7)
F10 0.059(7) 0.148(11) 0.080(9) 0.012(8) 0.003(6) -0.037(7)
F11 0.107(10) 0.211(12) 0.115(9) -0.012(8) 0.016(7) -0.046(9)
F12 0.060(9) 0.164(10) 0.112(9) -0.001(7) 0.019(7) -0.035(7)
P3 0.111(8) 0.139(8) 0.103(6) -0.027(7) 0.055(6) 0.001(6)
F13 0.199(13) 0.177(10) 0.114(11) -0.031(8) 0.048(10) 0.029(9)
F14 0.108(11) 0.157(13) 0.111(8) -0.034(8) 0.049(7) -0.010(9)
F15 0.116(11) 0.141(12) 0.106(7) -0.022(8) 0.052(7) 0.014(9)
F16 0.137(9) 0.207(13) 0.124(11) -0.024(10) 0.056(8) -0.019(8)
F17 0.145(10) 0.230(14) 0.111(11) -0.034(10) 0.055(8) -0.031(9)
F18 0.198(13) 0.184(10) 0.152(12) -0.026(9) 0.053(10) 0.032(9)
P4 0.166(11) 0.242(12) 0.125(9) -0.010(9) -0.023(8) 0.090(11)
F19 0.197(16) 0.259(13) 0.140(13) -0.019(10) -0.026(11) 0.076(11)
F20 0.205(16) 0.250(13) 0.155(14) -0.009(10) -0.027(12) 0.082(11)
F21 0.160(14) 0.241(15) 0.122(10) -0.015(9) -0.010(9) 0.097(12)
F22 0.192(14) 0.278(16) 0.141(11) 0.001(10) -0.026(9) 0.097(13)
F23 0.180(12) 0.257(17) 0.136(13) -0.014(11) -0.015(9) 0.081(11)
F24 0.169(11) 0.242(16) 0.142(13) -0.021(11) -0.020(9) 0.086(11)
P5 0.074(9) 0.089(11) 0.059(8) 0.007(7) 0.000(8) -0.020(6)
F25 0.18(2) 0.104(18) 0.133(17) 0.012(14) 0.028(14) -0.003(15)
F26 0.135(17) 0.102(16) 0.075(12) 0.015(11) 0.002(10) -0.007(12)
F27 0.128(19) 0.19(2) 0.17(2) 0.097(16) 0.074(16) 0.022(16)
F28 0.073(15) 0.24(3) 0.121(16) -0.011(15) 0.017(13) 0.001(14)
F29 0.21(2) 0.160(19) 0.064(13) 0.026(12) -0.045(14) -0.082(16)
F30 0.156(19) 0.19(2) 0.093(16) 0.019(14) -0.036(14) -0.077(16)

loop_
_atom_type_symbol
_atom_type_description
_atom_type_scat_dispersion_real
_atom_type_scat_dispersion_imag
_atom_type_scat_source
C C 0.0181 0.0091 'International Tables Vol C Tables 4.2.6.8 and 6.1.1.4'
H H 0.0000 0.0000 'International Tables Vol C Tables 4.2.6.8 and 6.1.1.4'
Co Co -2.3653 3.6143 'International Tables Vol C Tables 4.2.6.8 and 6.1.1.4'
F F 0.0727 0.0534 'International Tables Vol C Tables 4.2.6.8 and 6.1.1.4'
N N 0.0311 0.0180 'International Tables Vol C Tables 4.2.6.8 and 6.1.1.4'
P P 0.2955 0.4335 'International Tables Vol C Tables 4.2.6.8 and 6.1.1.4'

loop_
_exptl_crystal_face_index_h
_exptl_crystal_face_index_k
_exptl_crystal_face_index_l
_exptl_crystal_face_perp_dist
_exptl_oxdiff_crystal_face_indexfrac_h
_exptl_oxdiff_crystal_face_indexfrac_k
_exptl_oxdiff_crystal_face_indexfrac_l
_exptl_oxdiff_crystal_face_x
_exptl_oxdiff_crystal_face_y
_exptl_oxdiff_crystal_face_z
12 4 2 0.1567 11.8611 4.4853 1.6286 -0.2588 -0.5408 0.8004
0 -3 25 0.0894 -0.1530 -2.7033 25.0335 0.3247 0.6842 0.6530
-12 -5 1 0.1263 -11.8898 -4.8250 1.4824 0.2994 0.6263 -0.7198
0 3 -25 0.0951 -0.3285 2.5117 -25.0093 -0.3131 -0.6598 -0.6831
3 -24 -6 0.0377 2.6421 -23.9694 -5.6157 -0.9415 0.3328 -0.0525
-3 24 5 0.0164 -3.0337 23.9221 4.9161 0.9428 -0.3332 0.0091
7 12 -17 0.1262 6.9991 12.0253 -16.9701 -0.1467 -0.9836 0.0188

loop_
_geom_angle_atom_site_label_1
_geom_angle_atom_site_label_2
_geom_angle_atom_site_label_3
_geom_angle
N1 Co1 N2 82.1(7)
N7 Co1 N1 93.3(7)
N7 Co1 N2 174.9(7)
N8 Co1 N1 90.6(7)
N8 Co1 N2 95.7(7)
N8 Co1 N7 81.9(7)
N8 Co1 N13 175.1(7)
N13 Co1 N1 91.6(7)
N13 Co1 N2 88.9(6)
N13 Co1 N7 93.6(7)
N14 Co1 N1 173.7(8)
N14 Co1 N2 95.7(7)
N14 Co1 N7 89.1(7)
N14 Co1 N8 95.5(7)
N14 Co1 N13 82.4(8)
N4 Co2 N20 174.3(7)
N4 Co2 N25 95.7(7)
N5 Co2 N4 81.3(8)
N5 Co2 N19 85.9(8)
N5 Co2 N20 93.9(7)
N5 Co2 N25 177.0(8)
N5 Co2 N26 97.5(8)
N19 Co2 N4 93.0(7)
N19 Co2 N20 83.5(8)
N19 Co2 N25 94.9(8)
N20 Co2 N25 89.1(7)
N26 Co2 N4 90.2(7)
N26 Co2 N19 175.6(8)
N26 Co2 N20 93.5(7)
N26 Co2 N25 81.8(8)
N11 Co3 N31 87.9(7)
N11 Co3 N10 82.3(7)
N11 Co3 N22 174.6(7)
N23 Co3 N11 96.8(7)
N23 Co3 N31 174.9(7)
N23 Co3 N10 89.4(6)
N23 Co3 N22 82.0(7)
N32 Co3 N11 97.6(7)
N32 Co3 N23 94.6(7)
N32 Co3 N31 82.9(7)
N32 Co3 N10 176.0(6)
N32 Co3 N22 87.7(6)
N10 Co3 N31 93.2(6)
N22 Co3 N31 93.5(6)
N22 Co3 N10 92.4(6)
N16 Co4 N34 97.1(7)
N17 Co4 N16 80.1(7)
N17 Co4 N34 177.2(7)
N28 Co4 N16 92.9(7)
N28 Co4 N17 88.3(7)
N28 Co4 N34 92.3(7)
N28 Co4 N35 174.3(7)
N29 Co4 N16 173.8(7)
N29 Co4 N17 95.0(7)
N29 Co4 N28 83.1(7)
N29 Co4 N34 87.8(6)
N29 Co4 N35 94.3(7)
N35 Co4 N16 90.1(7)
N35 Co4 N17 96.9(7)
N35 Co4 N34 82.6(7)
C9 N1 Co1 113.3(14)
C13 N1 Co1 126.2(15)
C13 N1 C9 120.4(18)
C1 N2 Co1 140.0(16)
C1 N2 C8 110.3(19)
C8 N2 Co1 109.7(15)
C6 N3 C7 123(2)
C8 N3 C6 110.7(18)
C8 N3 C7 126(2)
C28 N4 Co2 115.0(15)
C28 N4 C32 119.8(19)
C32 N4 Co2 125.1(15)
C20 N5 Co2 139.3(17)
C27 N5 Co2 115.5(16)
C27 N5 C20 102(2)
C26 N6 C25 127(2)
C27 N6 C25 104.0(19)
C27 N6 C26 129(2)
C41 N7 Co1 114.2(15)
C45 N7 Co1 126.6(16)
C45 N7 C41 118.9(19)
C33 N8 Co1 136.0(15)
C40 N8 Co1 115.5(14)
C40 N8 C33 106.5(17)
C38 N9 C39 127(2)
C40 N9 C38 106.9(19)
C40 N9 C39 126(2)
C52 N11 Co3 138.6(15)
C59 N11 Co3 114.8(15)
C59 N11 C52 106.4(18)
C57 N12 C58 131(2)
C57 N12 C59 102.5(18)
C59 N12 C58 126(2)
C73 N13 Co1 112.8(15)
C73 N13 C77 120.0(18)
C77 N13 Co1 127.1(14)
C65 N14 Co1 138.1(16)
C72 N14 Co1 117.1(17)
C72 N14 C65 105(2)
C70 N15 C71 125(2)
C72 N15 C70 98(2)
C72 N15 C71 136(2)
C92 N16 Co4 118.7(14)
C92 N16 C96 118.0(18)
C96 N16 Co4 123.2(14)
C84 N17 Co4 136.3(15)
C91 N17 Co4 116.0(16)
C91 N17 C84 107.6(19)
C89 N18 C90 129(2)
C91 N18 C89 102(2)
C91 N18 C90 127(2)
C105 N19 Co2 118(2)
C109 N19 Co2 126.6(17)
C109 N19 C105 114(2)
C104 N21 C103 137(3)
C102 N21 C104 108.0
C102 N21 C103 115(3)
N21 C104 C105 133(2)
N20 C104 N21 108.0
N20 C104 C105 119(2)
C104 N20 Co2 110.3(12)
C104 N20 C97 108.0
C97 N20 Co2 141.7(12)
C102 C97 N20 108.0
C98 C97 N20 127.6(19)
C98 C97 C102 124(2)
N21 C102 C97 108.0
N21 C102 C101 128(3)
C97 C102 C101 124(3)
C116 N23 Co3 140.9(15)
C123 N23 Co3 114.0(14)
C123 N23 C116 104.9(17)
C121 N24 C122 125(2)
C121 N24 C123 106.2(19)
C123 N24 C122 129(2)
C138 N25 Co2 118.3(16)
C138 N25 C142 117(2)
C142 N25 Co2 124.3(16)
C137 N27 C136 129(2)
C135 N27 C137 103.8(18)
C135 N27 C136 127.0(19)
N27 C137 C138 128(2)
N26 C137 N27 111(2)
N26 C137 C138 121(2)
C137 N26 Co2 111.3(16)
C130 N26 Co2 140.1(16)
C130 N26 C137 108.6(19)
N27 C135 C134 130.8(14)
N27 C135 C130 109.1(14)
C134 C135 C130 120.0
C135 C134 H134 120.0
C135 C134 C133 120.0
C133 C134 H134 120.0
C134 C133 H133 120.0
C132 C133 C134 120.0
C132 C133 H133 120.0
C133 C132 H132 120.0
C133 C132 C131 120.0
C131 C132 H132 120.0
C132 C131 H131 120.0
C130 C131 C132 120.0
C130 C131 H131 120.0
N26 C130 C135 107.7(15)
N26 C130 C131 132.3(15)
C131 C130 C135 120.0
C157 N28 Co4 117.3(15)
C161 N28 Co4 126.8(15)
C161 N28 C157 115.7(19)
C156 N29 Co4 109.5(10)
C149 N29 Co4 140.4(10)
C149 N29 C156 108.0
N30 C156 N29 108.0
C157 C156 N29 120.4(17)
C157 C156 N30 131.6(17)
C156 N30 C155 126.3(18)
C154 N30 C156 108.0
C154 N30 C155 125.2(18)
N30 C154 C149 108.0
N30 C154 C153 122(2)
C149 C154 C153 128(2)
N29 C149 C154 108.0
C150 C149 N29 135(2)
C150 C149 C154 117(2)
C149 C150 H150 119.5
C149 C150 C151 121(3)
C151 C150 H150 119.5
C150 C151 H151 127.1
C152 C151 C150 106(4)
C152 C151 H151 127.1
C151 C152 H152 113.8
C151 C152 C153 132(4)
C153 C152 H152 113.8
C154 C153 C152 103(3)
C154 C153 H153 128.7
C152 C153 H153 128.7
C170 N31 Co3 112.5(14)
C174 N31 Co3 129.5(16)
C174 N31 C170 118.0(19)
C162 N32 Co3 140.2(15)
C162 N32 C169 105.7(18)
C169 N32 Co3 112.4(14)
C168 N33 C167 125(2)
C169 N33 C167 110(2)
C169 N33 C168 126(2)
C189 N34 Co4 114.3(15)
C193 N34 Co4 122.6(15)
C193 N34 C189 123.1(19)
C181 N35 Co4 143.5(16)
C188 N35 Co4 114.9(16)
C188 N35 C181 101.5(19)
C186 N36 C187 130(2)
C188 N36 C186 107(2)
C188 N36 C187 122(2)
N2 C1 C2 134(2)
N2 C1 C6 110(2)
C6 C1 C2 115(2)
C1 C2 H2 118.4
C1 C2 C3 123(3)
C3 C2 H2 118.4
C2 C3 H3 122.2
C2 C3 C4 116(3)
C4 C3 H3 122.2
C3 C4 H4 121.1
C5 C4 C3 118(3)
C5 C4 H4 121.1
C4 C5 H5 119.4
C6 C5 C4 121(3)
C6 C5 H5 119.4
C1 C6 N3 102(2)
C5 C6 N3 131(2)
C5 C6 C1 127(2)
N3 C7 H7A 109.5
N3 C7 H7B 109.5
N3 C7 H7C 109.5
H7A C7 H7B 109.5
H7A C7 H7C 109.5
H7B C7 H7C 109.5
N2 C8 N3 106.2(19)
N2 C8 C9 121(2)
N3 C8 C9 133(2)
N1 C9 C8 113.8(19)
N1 C9 C10 118(2)
C10 C9 C8 128(2)
C9 C10 H10 121.0
C11 C10 C9 118(2)
C11 C10 H10 121.0
C10 C11 H11 119.3
C12 C11 C10 121(3)
C12 C11 H11 119.3
C11 C12 C14 124(2)
C13 C12 C11 118(2)
C13 C12 C14 118(2)
N1 C13 C12 124(2)
N1 C13 H13 118.1
C12 C13 H13 118.1
C12 C14 C15 114(2)
C19 C14 C12 128(2)
C19 C14 C15 118(2)
C14 C15 H15 122.7
C16 C15 C14 115(3)
C16 C15 H15 122.7
C15 C16 H16 115.9
C15 C16 C17 128(3)
C17 C16 H16 115.9
C16 C17 C18 110(2)
C16 C17 C31 128(2)
C18 C17 C31 122(2)
C17 C18 H18 116.4
C19 C18 C17 127(3)
C19 C18 H18 116.4
C14 C19 H19 119.5
C18 C19 C14 121(3)
C18 C19 H19 119.5
C21 C20 N5 129(3)
C25 C20 N5 113(3)
C25 C20 C21 117(3)
C20 C21 H21 123.6
C22 C21 C20 113(3)
C22 C21 H21 123.6
C21 C22 H22 120.3
C23 C22 C21 119(3)
C23 C22 H22 120.3
C22 C23 H23 114.9
C24 C23 C22 130(3)
C24 C23 H23 114.9
C23 C24 H24 126.8
C23 C24 C25 106(3)
C25 C24 H24 126.8
C20 C25 N6 103(3)
C24 C25 N6 124(3)
C24 C25 C20 133(3)
N6 C26 H26A 109.5
N6 C26 H26B 109.5
N6 C26 H26C 109.5
H26A C26 H26B 109.5
H26A C26 H26C 109.5
H26B C26 H26C 109.5
N5 C27 C28 113(2)
N6 C27 N5 117(2)
N6 C27 C28 130(2)
N4 C28 C27 113(2)
N4 C28 C29 125(2)
C29 C28 C27 121(2)
C28 C29 H29 124.8
C30 C29 C28 110(2)
C30 C29 H29 124.8
C29 C30 H30 116.0
C29 C30 C31 128(2)
C31 C30 H30 116.0
C30 C31 C17 127(2)
C32 C31 C17 118(2)
C32 C31 C30 115(2)
N4 C32 C31 121(2)
N4 C32 H32 119.3
C31 C32 H32 119.3
N8 C33 C34 135(2)
N8 C33 C38 106(2)
C38 C33 C34 119(2)
C33 C34 H34 120.7
C35 C34 C33 119(3)
C35 C34 H34 120.7
C34 C35 H35 118.5
C34 C35 C36 123(3)
C36 C35 H35 118.5
C35 C36 H36 117.6
C35 C36 C37 125(3)
C37 C36 H36 117.6
C36 C37 H37 125.5
C38 C37 C36 109(3)
C38 C37 H37 125.5
N9 C38 C33 107(2)
N9 C38 C37 127(2)
C33 C38 C37 125(2)
N9 C39 H39A 109.5
N9 C39 H39B 109.5
N9 C39 H39C 109.5
H39A C39 H39B 109.5
H39A C39 H39C 109.5
H39B C39 H39C 109.5
N8 C40 C41 114.7(19)
N9 C40 N8 113.3(19)
N9 C40 C41 132(2)
N7 C41 C40 112.7(19)
C42 C41 N7 121(2)
C42 C41 C40 126(2)
C41 C42 H42 122.0
C41 C42 C43 116(2)
C43 C42 H42 122.0
C42 C43 H43 117.9
C44 C43 C42 124(3)
C44 C43 H43 117.9
C43 C44 C45 114(2)
C43 C44 C46 123(2)
C45 C44 C46 123(2)
N7 C45 C44 125(2)
N7 C45 H45 117.5
C44 C45 H45 117.5
C47 C46 C44 123(2)
C47 C46 C51 119(3)
C51 C46 C44 118(2)
C46 C47 H47 119.0
C48 C47 C46 122(2)
C48 C47 H47 119.0
C47 C48 H48 118.3
C47 C48 C49 123(2)
C49 C48 H48 118.3
C50 C49 C48 112(2)
C64 C49 C48 126(2)
C64 C49 C50 122(2)
C49 C50 H50 117.7
C49 C50 C51 125(3)
C51 C50 H50 117.7
C46 C51 C50 118(3)
C46 C51 H51 121.0
C50 C51 H51 121.0
C53 C52 N11 128(2)
C57 C52 N11 105(2)
C57 C52 C53 127(2)
C52 C53 H53 123.4
C54 C53 C52 113(2)
C54 C53 H53 123.4
C53 C54 H54 118.6
C53 C54 C55 123(3)
C55 C54 H54 118.6
C54 C55 H55 117.2
C56 C55 C54 126(3)
C56 C55 H55 117.2
C55 C56 H56 124.2
C55 C56 C57 112(3)
C57 C56 H56 124.2
N12 C57 C56 126(2)
C52 C57 N12 114(2)
C52 C57 C56 120(2)
N12 C58 H58A 109.5
N12 C58 H58B 109.5
N12 C58 H58C 109.5
H58A C58 H58B 109.5
H58A C58 H58C 109.5
H58B C58 H58C 109.5
N11 C59 N12 112.0(19)
N11 C59 C60 116.9(19)
N12 C59 C60 131(2)
C62 C61 H61 120.0
C62 C61 C60 120.0
C60 C61 H61 120.0
C61 C62 H62 120.0
C61 C62 C64 120.0
C64 C62 H62 120.0
C49 C64 C62 122.6(14)
C49 C64 C63 117.4(14)
C63 C64 C62 120.0
C64 C63 H63 120.0
N10 C63 C64 120.0
N10 C63 H63 120.0
C63 N10 Co3 127.8(8)
C63 N10 C60 120.0
C60 N10 Co3 112.2(8)
C61 C60 C59 126.2(14)
N10 C60 C59 113.5(14)
N10 C60 C61 120.0
C66 C65 N14 130(2)
C70 C65 N14 106(2)
C70 C65 C66 124(2)
C65 C66 H66 125.4
C67 C66 C65 109(2)
C67 C66 H66 125.4
C66 C67 H67 114.9
C68 C67 C66 130(3)
C68 C67 H67 114.9
C67 C68 H68 118.9
C69 C68 C67 122(3)
C69 C68 H68 118.9
C68 C69 H69 124.1
C68 C69 C70 112(3)
C70 C69 H69 124.1
N15 C70 C69 125(2)
C65 C70 N15 112(2)
C65 C70 C69 123(3)
N15 C71 H71A 109.5
N15 C71 H71B 109.5
N15 C71 H71C 109.5
H71A C71 H71B 109.5
H71A C71 H71C 109.5
H71B C71 H71C 109.5
N14 C72 N15 119(2)
N14 C72 C73 115(2)
N15 C72 C73 126(2)
N13 C73 C72 112(2)
N13 C73 C74 123(2)
C74 C73 C72 124(2)
C73 C74 H74 122.9
C73 C74 C75 114(2)
C75 C74 H74 122.9
C74 C75 H75 119.0
C76 C75 C74 122(3)
C76 C75 H75 119.0
C75 C76 C78 119(2)
C77 C76 C75 120(3)
C77 C76 C78 120(2)
N13 C77 H77 119.7
C76 C77 N13 121(2)
C76 C77 H77 119.7
C79 C78 C76 121.8(18)
C79 C78 C83 120.0
C83 C78 C76 118.2(18)
C78 C79 H79 120.0
C80 C79 C78 120.0
C80 C79 H79 120.0
C79 C80 H80 120.0
C79 C80 C81 120.0
C81 C80 H80 120.0
C80 C81 C95 122.9(18)
C82 C81 C80 120.0
C82 C81 C95 116.9(18)
C81 C82 H82 120.0
C81 C82 C83 120.0
C83 C82 H82 120.0
C78 C83 H83 120.0
C82 C83 C78 120.0
C82 C83 H83 120.0
C85 C84 N17 136(2)
C89 C84 N17 103(2)
C89 C84 C85 121(2)
C84 C85 H85 119.8
C84 C85 C86 120(2)
C86 C85 H85 119.8
C85 C86 H86 122.4
C87 C86 C85 115(2)
C87 C86 H86 122.4
C86 C87 H87 115.7
C86 C87 C88 129(2)
C88 C87 H87 115.7
C87 C88 H88 124.0
C87 C88 C89 112(2)
C89 C88 H88 124.0
N18 C89 C88 124(2)
C84 C89 N18 113(2)
C84 C89 C88 123(2)
N18 C90 H90A 109.5
N18 C90 H90B 109.5
N18 C90 H90C 109.5
H90A C90 H90B 109.5
H90A C90 H90C 109.5
H90B C90 H90C 109.5
N17 C91 C92 114(2)
N18 C91 N17 114(2)
N18 C91 C92 132(2)
N16 C92 C91 111(2)
C93 C92 N16 125(2)
C93 C92 C91 124(2)
C92 C93 H93 119.7
C92 C93 C94 121(2)
C94 C93 H93 119.7
C93 C94 H94 122.3
C95 C94 C93 115(2)
C95 C94 H94 122.3
C94 C95 C81 120(2)
C96 C95 C81 122(2)
C96 C95 C94 117(2)
N16 C96 H96 118.3
C95 C96 N16 123(2)
C95 C96 H96 118.3
C102 C101 H101 127.2
C100 C101 C102 106(4)
C100 C101 H101 127.2
C101 C100 H100 112.9
C99 C100 C101 134(4)
C99 C100 H100 112.9
C100 C99 H99 121.1
C100 C99 C98 118(3)
C98 C99 H99 121.1
C97 C98 C99 115(2)
C97 C98 H98 122.4
C99 C98 H98 122.4
N21 C103 H10A 109.5
N21 C103 H10B 109.5
N21 C103 H10C 109.5
H10A C103 H10B 109.5
H10A C103 H10C 109.5
H10B C103 H10C 109.5
N19 C105 C104 109(3)
C106 C105 N19 130(4)
C106 C105 C104 120(4)
C105 C106 H106 124.8
C105 C106 C107 110(4)
C107 C106 H106 124.8
C106 C107 H107 120.9
C108 C107 C106 118(3)
C108 C107 H107 120.9
C107 C108 C110 118(3)
C109 C108 C107 121(3)
C109 C108 C110 119(2)
N19 C109 H109 118.5
C108 C109 N19 123(2)
C108 C109 H109 118.5
C111 C110 C108 115.3(17)
C111 C110 C115 120.0
C115 C110 C108 124.1(17)
C110 C111 H111 120.0
C110 C111 C112 120.0
C112 C111 H111 120.0
C111 C112 H112 120.0
C113 C112 C111 120.0
C113 C112 H112 120.0
C112 C113 C114 120.0
C112 C113 C127 118.3(14)
C114 C113 C127 121.7(14)
C113 C114 H114 120.0
C115 C114 C113 120.0
C115 C114 H114 120.0
C110 C115 H115 120.0
C114 C115 C110 120.0
C114 C115 H115 120.0
C117 C116 N23 128(2)
C121 C116 N23 109(2)
C121 C116 C117 123(2)
C116 C117 H117 123.5
C116 C117 C118 113(2)
C118 C117 H117 123.5
C117 C118 H118 120.4
C119 C118 C117 119(3)
C119 C118 H118 120.4
C118 C119 H119 116.5
C118 C119 C120 127(3)
C120 C119 H119 116.5
C119 C120 H120 123.8
C119 C120 C121 112(2)
C121 C120 H120 123.8
N24 C121 C120 127(2)
C116 C121 N24 109(2)
C116 C121 C120 124(2)
N24 C122 H12A 109.5
N24 C122 H12B 109.5
N24 C122 H12C 109.5
H12A C122 H12B 109.5
H12A C122 H12C 109.5
H12B C122 H12C 109.5
N23 C123 N24 111.2(19)
N23 C123 C124 119.7(19)
N24 C123 C124 129(2)
C125 C124 C123 131.0(14)
C125 C124 N22 120.0
N22 C124 C123 108.9(14)
C124 C125 H125 120.0
C124 C125 C126 120.0
C126 C125 H125 120.0
C125 C126 H126 120.0
C127 C126 C125 120.0
C127 C126 H126 120.0
C126 C127 C113 121.5(13)
C126 C127 C128 120.0
C128 C127 C113 118.4(13)
C127 C128 H128 120.0
N22 C128 C127 120.0
N22 C128 H128 120.0
C124 N22 Co3 115.3(9)
C128 N22 Co3 124.6(9)
C128 N22 C124 120.0
N27 C136 H13A 109.5
N27 C136 H13B 109.5
N27 C136 H13C 109.5
H13A C136 H13B 109.5
H13A C136 H13C 109.5
H13B C136 H13C 109.5
N25 C138 C137 107(2)
N25 C138 C139 127(2)
C139 C138 C137 126(2)
C138 C139 H139 123.6
C138 C139 C140 113(2)
C140 C139 H139 123.6
C139 C140 H140 117.1
C139 C140 C141 126(3)
C141 C140 H140 117.1
C140 C141 C142 114(2)
C140 C141 C143 123(2)
C142 C141 C143 123(2)
N25 C142 C141 123(2)
N25 C142 H142 118.7
C141 C142 H142 118.7
C148 C143 C141 118.6(15)
C148 C143 C144 120.0
C144 C143 C141 121.3(15)
C143 C148 H148 120.0
C147 C148 C143 120.0
C147 C148 H148 120.0
C148 C147 H147 120.0
C146 C147 C148 120.0
C146 C147 H147 120.0
C147 C146 C160 117.8(15)
C145 C146 C147 120.0
C145 C146 C160 122.1(15)
C146 C145 H145 120.0
C144 C145 C146 120.0
C144 C145 H145 120.0
C143 C144 H144 120.0
C145 C144 C143 120.0
C145 C144 H144 120.0
N30 C155 H15A 109.5
N30 C155 H15B 109.5
N30 C155 H15C 109.5
H15A C155 H15B 109.5
H15A C155 H15C 109.5
H15B C155 H15C 109.5
N28 C157 C156 109(2)
C158 C157 N28 125(3)
C158 C157 C156 125(3)
C157 C158 H158 120.4
C157 C158 C159 119(3)
C159 C158 H158 120.4
C158 C159 H159 119.7
C158 C159 C160 121(3)
C160 C159 H159 119.7
C146 C160 C159 124(2)
C161 C160 C146 126(2)
C161 C160 C159 110(2)
N28 C161 C160 128(2)
N28 C161 H161 116.0
C160 C161 H161 116.0
N32 C162 C163 131(2)
N32 C162 C167 113(2)
C163 C162 C167 115(2)
C162 C163 H163 122.3
C162 C163 C164 115(2)
C164 C163 H163 122.3
C163 C164 H164 118.3
C165 C164 C163 123(3)
C165 C164 H164 118.3
C164 C165 H165 118.7
C164 C165 C166 123(3)
C166 C165 H165 118.7
C165 C166 H166 122.9
C167 C166 C165 114(3)
C167 C166 H166 122.9
C162 C167 N33 101(2)
C166 C167 N33 130(3)
C166 C167 C162 129(3)
N33 C168 H16A 109.5
N33 C168 H16B 109.5
N33 C168 H16C 109.5
H16A C168 H16B 109.5
H16A C168 H16C 109.5
H16B C168 H16C 109.5
N33 C169 N32 110(2)
N33 C169 C170 132(2)
C170 C169 N32 118(2)
C169 C170 N31 113(2)
C169 C170 C171 129(2)
C171 C170 N31 118(2)
C170 C171 H171 120.9
C172 C171 C170 118(2)
C172 C171 H171 120.9
C171 C172 H172 117.4
C173 C172 C171 125(3)
C173 C172 H172 117.4
C172 C173 C175 127(2)
C174 C173 C172 112(2)
C174 C173 C175 122(2)
N31 C174 C173 129(2)
N31 C174 H174 115.7
C173 C174 H174 115.7
C176 C175 C173 118(2)
C180 C175 C173 127(2)
C180 C175 C176 116(3)
C175 C176 H176 120.7
C175 C176 C177 119(3)
C177 C176 H176 120.7
C176 C177 H177 118.6
C178 C177 C176 123(3)
C178 C177 H177 118.6
C177 C178 C179 119(3)
C177 C178 C192 122(3)
C179 C178 C192 119(3)
C178 C179 H179 121.8
C178 C179 C180 116(3)
C180 C179 H179 121.8
C175 C180 C179 127(3)
C175 C180 H180 116.5
C179 C180 H180 116.5
N35 C181 C182 128(2)
C186 C181 N35 114(2)
C186 C181 C182 119(2)
C181 C182 H182 121.7
C183 C182 C181 117(2)
C183 C182 H182 121.7
C182 C183 H183 118.0
C182 C183 C184 124(2)
C184 C183 H183 118.1
C183 C184 H184 120.2
C185 C184 C183 120(2)
C185 C184 H184 120.2
C184 C185 H185 120.7
C184 C185 C186 119(3)
C186 C185 H185 120.7
C181 C186 N36 105(2)
C181 C186 C185 123(2)
C185 C186 N36 132(2)
N36 C187 H18A 109.5
N36 C187 H18B 109.5
N36 C187 H18C 109.5
H18A C187 H18B 109.5
H18A C187 H18C 109.5
H18B C187 H18C 109.5
N35 C188 C189 114(2)
N36 C188 N35 113(2)
N36 C188 C189 133(2)
N34 C189 C188 113(2)
C190 C189 N34 118(2)
C190 C189 C188 128(2)
C189 C190 H190 119.1
C191 C190 C189 122(2)
C191 C190 H190 119.1
C190 C191 H191 119.7
C190 C191 C192 121(2)
C192 C191 H191 119.7
C191 C192 C178 123(2)
C193 C192 C178 122(2)
C193 C192 C191 115(2)
N34 C193 C192 121(2)
N34 C193 H193 119.3
C192 C193 H193 119.3
F5 P1 F2 89.5(7)
F5 P1 F4 88.4(7)
F1 P1 F5 90.2(7)
F1 P1 F2 177.7(8)
F1 P1 F4 91.1(7)
F1 P1 F6 90.7(7)
F4 P1 F2 86.7(7)
F3 P1 F5 91.4(7)
F3 P1 F2 89.3(7)
F3 P1 F1 93.0(7)
F3 P1 F4 176.0(9)
F3 P1 F6 91.5(8)
F6 P1 F5 176.9(9)
F6 P1 F2 89.6(7)
F6 P1 F4 88.6(7)
F7 P2 F8 172.2(13)
F7 P2 F9 89.6(10)
F7 P2 F10 88.5(9)
F7 P2 F11 93.4(12)
F8 P2 F9 87.3(9)
F8 P2 F10 94.5(9)
F8 P2 F11 79.4(11)
F9 P2 F10 177.9(11)
F11 P2 F9 89.5(10)
F11 P2 F10 89.9(9)
F12 P2 F7 97.5(11)
F12 P2 F8 89.7(12)
F12 P2 F9 90.9(9)
F12 P2 F10 90.1(10)
F12 P2 F11 169.1(13)
F13 P3 F14 89.9(8)
F13 P3 F16 87.0(8)
F15 P3 F13 89.7(7)
F15 P3 F14 178.4(9)
F15 P3 F16 90.8(7)
F15 P3 F18 90.8(8)
F16 P3 F14 87.6(7)
F17 P3 F13 90.4(8)
F17 P3 F14 89.3(7)
F17 P3 F15 92.3(8)
F17 P3 F16 175.9(10)
F17 P3 F18 92.2(9)
F18 P3 F13 177.4(10)
F18 P3 F14 89.5(7)
F18 P3 F16 90.4(8)
F19 P4 F20 167.0(15)
F19 P4 F21 75.5(13)
F21 P4 F20 91.6(13)
F22 P4 F19 105.4(18)
F22 P4 F20 87.5(17)
F22 P4 F21 177.1(18)
F22 P4 F23 88.2(17)
F22 P4 F24 84.6(15)
F23 P4 F19 94.3(16)
F23 P4 F20 86.9(16)
F23 P4 F21 94.5(13)
F24 P4 F19 95.1(19)
F24 P4 F20 85.0(15)
F24 P4 F21 92.6(15)
F24 P4 F23 169(2)
F25 P5 F29 91.5(11)
F25 P5 F30 91.0(11)
F26 P5 F25 176.9(12)
F26 P5 F29 91.4(11)
F26 P5 F30 86.1(10)
F27 P5 F25 94.0(12)
F27 P5 F26 87.2(11)
F27 P5 F28 177.1(14)
F27 P5 F29 87.0(13)
F27 P5 F30 90.9(13)
F28 P5 F25 87.1(12)
F28 P5 F26 91.8(12)
F28 P5 F29 90.3(12)
F28 P5 F30 91.8(11)
F29 P5 F30 176.8(12)
F31 P6 F32 179.1(10)
F31 P6 F33 91.8(9)
F31 P6 F34 92.1(8)
F31 P6 F35 90.5(8)
F31 P6 F36 89.0(8)
F33 P6 F32 88.6(8)
F33 P6 F34 176.0(10)
F33 P6 F35 91.0(8)
F33 P6 F36 91.0(8)
F34 P6 F32 87.5(7)
F34 P6 F36 88.8(8)
F35 P6 F32 90.3(7)
F35 P6 F34 89.2(7)
F35 P6 F36 177.9(9)
F36 P6 F32 90.2(8)
F37 P7 F38 178.6(12)
F37 P7 F39 92.2(9)
F37 P7 F40 90.8(9)
F37 P7 F41 90.6(9)
F37 P7 F42 90.6(9)
F39 P7 F38 89.2(9)
F39 P7 F40 176.1(12)
F39 P7 F41 89.6(9)
F39 P7 F42 91.3(9)
F40 P7 F38 87.7(9)
F40 P7 F41 88.0(9)
F41 P7 F38 89.3(9)
F42 P7 F38 89.4(9)
F42 P7 F40 91.0(9)
F42 P7 F41 178.4(11)
F43 P8 F44 177.6(12)
F43 P8 F46 90.1(9)
F43 P8 F47 89.6(9)
F43 P8 F48 90.5(9)
F45 P8 F43 91.9(9)
F45 P8 F44 90.1(9)
F45 P8 F46 177.6(12)
F45 P8 F47 90.9(9)
F45 P8 F48 91.6(9)
F46 P8 F44 87.8(9)
F46 P8 F47 87.9(9)
F47 P8 F44 89.1(9)
F48 P8 F44 90.7(9)
F48 P8 F46 89.7(9)
F48 P8 F47 177.5(12)
F43A P8A F44A 177.1(12)
F43A P8A F46A 89.5(10)
F43A P8A F47A 90.2(10)
F43A P8A F48A 90.4(10)
F45A P8A F43A 93.3(10)
F45A P8A F44A 89.6(9)
F45A P8A F46A 176.2(12)
F45A P8A F47A 90.5(10)
F45A P8A F48A 92.4(10)
F46A P8A F44A 87.6(9)
F47A P8A F44A 89.5(9)
F47A P8A F46A 86.9(9)
F48A P8A F44A 89.7(9)
F48A P8A F46A 90.2(10)
F48A P8A F47A 177.0(12)
F49 P9 F50 177.8(12)
F49 P9 F51 92.5(10)
F49 P9 F52 90.4(10)
F49 P9 F53 92.2(10)
F49 P9 F54 90.0(10)
F51 P9 F50 89.5(9)
F51 P9 F52 176.7(12)
F51 P9 F53 90.3(10)
F51 P9 F54 91.7(10)
F52 P9 F50 87.7(9)
F53 P9 F50 88.8(9)
F53 P9 F52 88.0(9)
F54 P9 F50 89.0(9)
F54 P9 F52 89.9(10)
F54 P9 F53 177.0(12)
F55 P10 F56 177.7(12)
F55 P10 F57 93.4(10)
F55 P10 F58 89.9(9)
F55 P10 F59 91.9(10)
F55 P10 F60 91.5(10)
F57 P10 F56 89.0(9)
F57 P10 F58 176.7(12)
F57 P10 F59 91.2(10)
F57 P10 F60 91.8(10)
F58 P10 F56 87.8(9)
F59 P10 F56 88.2(9)
F59 P10 F58 87.9(9)
F60 P10 F56 88.4(9)
F60 P10 F58 88.9(9)
F60 P10 F59 175.4(12)
F61 P11 F62 179.4(13)
F61 P11 F63 93.0(10)
F61 P11 F64 91.4(9)
F61 P11 F65 92.5(10)
F61 P11 F66 91.4(10)
F63 P11 F62 87.6(9)
F63 P11 F64 175.2(12)
F63 P11 F65 90.6(9)
F63 P11 F66 92.0(9)
F64 P11 F62 88.0(9)
F64 P11 F65 87.4(9)
F65 P11 F62 87.6(9)
F66 P11 F62 88.5(9)
F66 P11 F64 89.7(9)
F66 P11 F65 175.2(12)
F67 P12 F68 88.0(9)
F67 P12 F70 87.6(9)
F69 P12 F67 92.0(10)
F69 P12 F68 177.8(12)
F69 P12 F70 92.0(10)
F69 P12 F71 93.8(10)
F69 P12 F72 92.5(10)
F70 P12 F68 85.8(9)
F71 P12 F67 90.1(10)
F71 P12 F68 88.4(9)
F71 P12 F70 173.8(12)
F71 P12 F72 92.1(10)
F72 P12 F67 174.9(12)
F72 P12 F68 87.4(9)
F72 P12 F70 89.8(10)

loop_
_geom_bond_atom_site_label_1
_geom_bond_atom_site_label_2
_geom_bond_distance
Co1 N1 1.985(17)
Co1 N2 2.021(17)
Co1 N7 1.951(18)
Co1 N8 1.923(16)
Co1 N13 1.932(16)
Co1 N14 1.912(18)
Co2 N4 1.967(16)
Co2 N5 1.903(19)
Co2 N19 1.947(19)
Co2 N20 1.974(14)
Co2 N25 1.998(18)
Co2 N26 1.920(19)
Co3 N11 1.940(17)
Co3 N23 1.902(16)
Co3 N31 1.978(17)
Co3 N32 1.893(17)
Co3 N10 1.973(11)
Co3 N22 1.946(11)
Co4 N16 1.976(16)
Co4 N17 1.975(18)
Co4 N28 1.935(16)
Co4 N29 1.925(13)
Co4 N34 1.984(16)
Co4 N35 1.955(18)
N1 C9 1.34(2)
N1 C13 1.33(2)
N2 C1 1.30(2)
N2 C8 1.31(2)
N3 C6 1.39(2)
N3 C7 1.435(14)
N3 C8 1.32(2)
N4 C28 1.30(2)
N4 C32 1.35(2)
N5 C20 1.45(3)
N5 C27 1.33(2)
N6 C25 1.55(3)
N6 C26 1.442(14)
N6 C27 1.33(2)
N7 C41 1.37(2)
N7 C45 1.33(2)
N8 C33 1.35(2)
N8 C40 1.33(2)
N9 C38 1.33(2)
N9 C39 1.439(14)
N9 C40 1.30(2)
N11 C52 1.45(2)
N11 C59 1.31(2)
N12 C57 1.37(2)
N12 C58 1.445(15)
N12 C59 1.40(2)
N13 C73 1.35(2)
N13 C77 1.38(2)
N14 C65 1.42(2)
N14 C72 1.23(2)
N15 C70 1.44(3)
N15 C71 1.444(15)
N15 C72 1.31(2)
N16 C92 1.30(2)
N16 C96 1.38(2)
N17 C84 1.38(2)
N17 C91 1.32(3)
N18 C89 1.37(2)
N18 C90 1.442(14)
N18 C91 1.30(3)
N19 C105 1.40(3)
N19 C109 1.36(2)
N21 C104 1.4200
N21 C102 1.4200
N21 C103 1.428(16)
C104 N20 1.4200
C104 C105 1.48(3)
N20 C97 1.4200
C97 C102 1.4200
C97 C98 1.32(3)
C102 C101 1.46(4)
N23 C116 1.41(2)
N23 C123 1.31(2)
N24 C121 1.35(2)
N24 C122 1.473(15)
N24 C123 1.38(2)
N25 C138 1.30(2)
N25 C142 1.31(2)
N27 C137 1.39(2)
N27 C135 1.380(19)
N27 C136 1.429(14)
C137 N26 1.34(2)
C137 C138 1.49(3)
N26 C130 1.334(19)
C135 C134 1.3900
C135 C130 1.3900
C134 H134 0.9500
C134 C133 1.3900
C133 H133 0.9500
C133 C132 1.3900
C132 H132 0.9500
C132 C131 1.3900
C131 H131 0.9500
C131 C130 1.3900
N28 C157 1.38(3)
N28 C161 1.34(2)
N29 C156 1.4200
N29 C149 1.4200
C156 N30 1.4200
C156 C157 1.39(3)
N30 C154 1.4200
N30 C155 1.446(15)
C154 C149 1.4200
C154 C153 1.43(4)
C149 C150 1.38(3)
C150 H150 0.9500
C150 C151 1.46(4)
C151 H151 0.9500
C151 C152 1.39(4)
C152 H152 0.9500
C152 C153 1.44(4)
C153 H153 0.9500
N31 C170 1.39(2)
N31 C174 1.32(2)
N32 C162 1.38(2)
N32 C169 1.39(2)
N33 C167 1.49(3)
N33 C168 1.414(14)
N33 C169 1.34(2)
N34 C189 1.36(2)
N34 C193 1.33(2)
N35 C181 1.39(2)
N35 C188 1.35(2)
N36 C186 1.41(2)
N36 C187 1.446(15)
N36 C188 1.30(2)
C1 C2 1.38(3)
C1 C6 1.35(2)
C2 H2 0.9500
C2 C3 1.40(3)
C3 H3 0.9500
C3 C4 1.50(3)
C4 H4 0.9500
C4 C5 1.34(3)
C5 H5 0.9500
C5 C6 1.30(3)
C7 H7A 0.9800
C7 H7B 0.9800
C7 H7C 0.9800
C8 C9 1.42(2)
C9 C10 1.42(3)
C10 H10 0.9500
C10 C11 1.38(3)
C11 H11 0.9500
C11 C12 1.34(3)
C12 C13 1.33(2)
C12 C14 1.46(3)
C13 H13 0.9500
C14 C15 1.53(3)
C14 C19 1.41(3)
C15 H15 0.9500
C15 C16 1.38(3)
C16 H16 0.9500
C16 C17 1.43(3)
C17 C18 1.45(3)
C17 C31 1.46(3)
C18 H18 0.9500
C18 C19 1.33(3)
C19 H19 0.9500
C20 C21 1.41(3)
C20 C25 1.35(3)
C21 H21 0.9500
C21 C22 1.40(3)
C22 H22 0.9500
C22 C23 1.38(3)
C23 H23 0.9500
C23 C24 1.31(3)
C24 H24 0.9500
C24 C25 1.32(3)
C26 H26A 0.9800
C26 H26B 0.9800
C26 H26C 0.9800
C27 C28 1.49(3)
C28 C29 1.47(3)
C29 H29 0.9500
C29 C30 1.32(3)
C30 H30 0.9500
C30 C31 1.42(3)
C31 C32 1.39(2)
C32 H32 0.9500
C33 C34 1.49(3)
C33 C38 1.43(3)
C34 H34 0.9500
C34 C35 1.32(3)
C35 H35 0.9500
C35 C36 1.38(3)
C36 H36 0.9500
C36 C37 1.54(4)
C37 H37 0.9500
C37 C38 1.46(3)
C39 H39A 0.9800
C39 H39B 0.9800
C39 H39C 0.9800
C40 C41 1.44(2)
C41 C42 1.33(3)
C42 H42 0.9500
C42 C43 1.45(3)
C43 H43 0.9500
C43 C44 1.32(3)
C44 C45 1.37(2)
C44 C46 1.49(3)
C45 H45 0.9500
C46 C47 1.37(3)
C46 C51 1.38(3)
C47 H47 0.9500
C47 C48 1.35(3)
C48 H48 0.9500
C48 C49 1.46(3)
C49 C50 1.40(3)
C49 C64 1.38(2)
C50 H50 0.9500
C50 C51 1.42(3)
C51 H51 0.9500
C52 C53 1.40(3)
C52 C57 1.31(3)
C53 H53 0.9500
C53 C54 1.35(3)
C54 H54 0.9500
C54 C55 1.39(3)
C55 H55 0.9500
C55 C56 1.33(3)
C56 H56 0.9500
C56 C57 1.51(3)
C58 H58A 0.9800
C58 H58B 0.9800
C58 H58C 0.9800
C59 C60 1.42(2)
C61 H61 0.9500
C61 C62 1.3900
C61 C60 1.3900
C62 H62 0.9500
C62 C64 1.3900
C64 C63 1.3900
C63 H63 0.9500
C63 N10 1.3900
N10 C60 1.3900
C65 C66 1.40(3)
C65 C70 1.28(3)
C66 H66 0.9500
C66 C67 1.38(3)
C67 H67 0.9500
C67 C68 1.32(3)
C68 H68 0.9500
C68 C69 1.28(3)
C69 H69 0.9500
C69 C70 1.54(3)
C71 H71A 0.9800
C71 H71B 0.9800
C71 H71C 0.9800
C72 C73 1.50(3)
C73 C74 1.38(3)
C74 H74 0.9500
C74 C75 1.44(3)
C75 H75 0.9500
C75 C76 1.36(3)
C76 C77 1.31(3)
C76 C78 1.52(3)
C77 H77 0.9500
C78 C79 1.3900
C78 C83 1.3900
C79 H79 0.9500
C79 C80 1.3900
C80 H80 0.9500
C80 C81 1.3900
C81 C82 1.3900
C81 C95 1.49(2)
C82 H82 0.9500
C82 C83 1.3900
C83 H83 0.9500
C84 C85 1.36(3)
C84 C89 1.35(3)
C85 H85 0.9500
C85 C86 1.43(3)
C86 H86 0.9500
C86 C87 1.36(3)
C87 H87 0.9500
C87 C88 1.37(3)
C88 H88 0.9500
C88 C89 1.45(3)
C90 H90A 0.9800
C90 H90B 0.9800
C90 H90C 0.9800
C91 C92 1.54(3)
C92 C93 1.28(3)
C93 H93 0.9500
C93 C94 1.48(3)
C94 H94 0.9500
C94 C95 1.43(3)
C95 C96 1.38(3)
C96 H96 0.9500
C101 H101 0.9500
C101 C100 1.36(5)
C100 H100 0.9500
C100 C99 1.34(4)
C99 H99 0.9500
C99 C98 1.43(3)
C98 H98 0.9500
C103 H10A 0.9800
C103 H10B 0.9800
C103 H10C 0.9800
C105 C106 1.27(4)
C106 H106 0.9500
C106 C107 1.53(4)
C107 H107 0.9500
C107 C108 1.35(3)
C108 C109 1.30(3)
C108 C110 1.56(3)
C109 H109 0.9500
C110 C111 1.3900
C110 C115 1.3900
C111 H111 0.9500
C111 C112 1.3900
C112 H112 0.9500
C112 C113 1.3900
C113 C114 1.3900
C113 C127 1.511(15)
C114 H114 0.9500
C114 C115 1.3900
C115 H115 0.9500
C116 C117 1.39(3)
C116 C121 1.33(2)
C117 H117 0.9500
C117 C118 1.53(3)
C118 H118 0.9500
C118 C119 1.33(3)
C119 H119 0.9500
C119 C120 1.37(3)
C120 H120 0.9500
C120 C121 1.46(3)
C122 H12A 0.9800
C122 H12B 0.9800
C122 H12C 0.9800
C123 C124 1.42(2)
C124 C125 1.3900
C124 N22 1.3900
C125 H125 0.9500
C125 C126 1.3900
C126 H126 0.9500
C126 C127 1.3900
C127 C128 1.3900
C128 H128 0.9500
C128 N22 1.3900
C136 H13A 0.9800
C136 H13B 0.9800
C136 H13C 0.9800
C138 C139 1.32(2)
C139 H139 0.9500
C139 C140 1.33(3)
C140 H140 0.9500
C140 C141 1.36(3)
C141 C142 1.37(3)
C141 C143 1.52(2)
C142 H142 0.9500
C143 C148 1.3900
C143 C144 1.3900
C148 H148 0.9500
C148 C147 1.3900
C147 H147 0.9500
C147 C146 1.3900
C146 C145 1.3900
C146 C160 1.44(2)
C145 H145 0.9500
C145 C144 1.3900
C144 H144 0.9500
C155 H15A 0.9800
C155 H15B 0.9800
C155 H15C 0.9800
C157 C158 1.25(3)
C158 H158 0.9500
C158 C159 1.41(4)
C159 H159 0.9500
C159 C160 1.48(4)
C160 C161 1.39(3)
C161 H161 0.9500
C162 C163 1.39(3)
C162 C167 1.40(3)
C163 H163 0.9500
C163 C164 1.44(3)
C164 H164 0.9500
C164 C165 1.33(3)
C165 H165 0.9500
C165 C166 1.34(3)
C166 H166 0.9500
C166 C167 1.33(3)
C168 H16A 0.9800
C168 H16B 0.9800
C168 H16C 0.9800
C169 C170 1.36(3)
C170 C171 1.39(3)
C171 H171 0.9500
C171 C172 1.38(3)
C172 H172 0.9500
C172 C173 1.38(3)
C173 C174 1.36(3)
C173 C175 1.46(3)
C174 H174 0.9500
C175 C176 1.38(3)
C175 C180 1.33(3)
C176 H176 0.9500
C176 C177 1.43(3)
C177 H177 0.9500
C177 C178 1.35(3)
C178 C179 1.36(3)
C178 C192 1.45(3)
C179 H179 0.9500
C179 C180 1.42(3)
C180 H180 0.9500
C181 C182 1.49(3)
C181 C186 1.28(2)
C182 H182 0.9500
C182 C183 1.27(2)
C183 H183 0.9500
C183 C184 1.36(2)
C184 H184 0.9500
C184 C185 1.34(3)
C185 H185 0.9500
C185 C186 1.37(3)
C187 H18A 0.9800
C187 H18B 0.9800
C187 H18C 0.9800
C188 C189 1.50(3)
C189 C190 1.36(3)
C190 H190 0.9500
C190 C191 1.34(3)
C191 H191 0.9500
C191 C192 1.45(3)
C192 C193 1.40(3)
C193 H193 0.9500
P1 F5 1.558(11)
P1 F2 1.608(11)
P1 F1 1.523(11)
P1 F4 1.573(11)
P1 F3 1.513(11)
P1 F6 1.553(11)
P2 F7 1.514(18)
P2 F8 1.551(18)
P2 F9 1.594(16)
P2 F10 1.627(16)
P2 F11 1.56(2)
P2 F12 1.497(18)
P3 F13 1.565(12)
P3 F14 1.598(11)
P3 F15 1.531(11)
P3 F16 1.569(12)
P3 F17 1.515(12)
P3 F18 1.533(12)
P4 F19 1.60(3)
P4 F20 1.79(3)
P4 F21 1.64(2)
P4 F22 1.39(2)
P4 F23 1.56(3)
P4 F24 1.41(2)
P5 F25 1.53(2)
P5 F26 1.53(2)
P5 F27 1.51(2)
P5 F28 1.52(2)
P5 F29 1.564(18)
P5 F30 1.59(2)
P6 F31 1.519(12)
P6 F32 1.589(11)
P6 F33 1.527(12)
P6 F34 1.555(11)
P6 F35 1.545(11)
P6 F36 1.562(12)
P7 F37 1.520(13)
P7 F38 1.602(13)
P7 F39 1.528(13)
P7 F40 1.558(13)
P7 F41 1.574(13)
P7 F42 1.534(13)
P8 F43 1.529(13)
P8 F44 1.596(13)
P8 F45 1.521(13)
P8 F46 1.570(14)
P8 F47 1.572(13)
P8 F48 1.531(13)
P8A F43A 1.524(14)
P8A F44A 1.598(13)
P8A F45A 1.509(13)
P8A F46A 1.578(14)
P8A F47A 1.572(14)
P8A F48A 1.531(14)
P9 F49 1.514(13)
P9 F50 1.607(13)
P9 F51 1.515(13)
P9 F52 1.566(14)
P9 F53 1.561(14)
P9 F54 1.549(14)
P10 F55 1.506(13)
P10 F56 1.617(13)
P10 F57 1.511(13)
P10 F58 1.571(13)
P10 F59 1.561(13)
P10 F60 1.548(13)
P11 F61 1.493(13)
P11 F62 1.630(13)
P11 F63 1.532(13)
P11 F64 1.562(13)
P11 F65 1.564(13)
P11 F66 1.540(14)
P12 F67 1.565(14)
P12 F68 1.639(13)
P12 F69 1.483(13)
P12 F70 1.586(14)
P12 F71 1.508(14)
P12 F72 1.535(14)

loop_
_geom_torsion_atom_site_label_1
_geom_torsion_atom_site_label_2
_geom_torsion_atom_site_label_3
_geom_torsion_atom_site_label_4
_geom_torsion
Co1 N1 C9 C8 7(2)
Co1 N1 C9 C10 -178.7(14)
Co1 N1 C13 C12 178.1(15)
Co1 N2 C1 C2 5(4)
Co1 N2 C1 C6 -176.4(15)
Co1 N2 C8 N3 176.6(12)
Co1 N2 C8 C9 1(2)
Co1 N7 C41 C40 -7(2)
Co1 N7 C41 C42 172.8(16)
Co1 N7 C45 C44 -173.9(15)
Co1 N8 C33 C34 19(4)
Co1 N8 C33 C38 -165.6(14)
Co1 N8 C40 N9 167.3(12)
Co1 N8 C40 C41 -10(2)
Co1 N13 C73 C72 10(2)
Co1 N13 C73 C74 179.6(17)
Co1 N13 C77 C76 178.5(16)
Co1 N14 C65 C66 -10(4)
Co1 N14 C65 C70 179.7(17)
Co1 N14 C72 N15 178.8(15)
Co1 N14 C72 C73 5(3)
Co2 N4 C28 C27 4(2)
Co2 N4 C28 C29 -173.9(16)
Co2 N4 C32 C31 175.8(14)
Co2 N5 C20 C21 22(4)
Co2 N5 C20 C25 -151(2)
Co2 N5 C27 N6 157.2(15)
Co2 N5 C27 C28 -16(2)
Co2 N19 C105 C104 -8(3)
Co2 N19 C105 C106 157(4)
Co2 N19 C109 C108 -160.7(19)
Co2 N20 C97 C102 -178.6(17)
Co2 N20 C97 C98 11(3)
Co2 N25 C138 C137 4(2)
Co2 N25 C138 C139 -175.3(17)
Co2 N25 C142 C141 177.6(15)
Co2 N26 C130 C135 178.9(16)
Co2 N26 C130 C131 0(3)
Co3 N11 C52 C53 -4(3)
Co3 N11 C52 C57 178.1(16)
Co3 N11 C59 N12 -179.0(12)
Co3 N11 C59 C60 4(2)
Co3 N23 C116 C117 10(4)
Co3 N23 C116 C121 -179.4(16)
Co3 N23 C123 N24 178.2(13)
Co3 N23 C123 C124 1(2)
Co3 N31 C170 C169 1(2)
Co3 N31 C170 C171 -178.5(15)
Co3 N31 C174 C173 -176.2(17)
Co3 N32 C162 C163 19(4)
Co3 N32 C162 C167 -166.6(17)
Co3 N32 C169 N33 166.4(14)
Co3 N32 C169 C170 -11(2)
Co3 N10 C60 C59 5.0(12)
Co3 N10 C60 C61 178.8(8)
Co4 N16 C92 C91 5(2)
Co4 N16 C92 C93 -175.9(18)
Co4 N16 C96 C95 174.4(16)
Co4 N17 C84 C85 5(4)
Co4 N17 C84 C89 -175.1(16)
Co4 N17 C91 N18 174.6(16)
Co4 N17 C91 C92 -1(2)
Co4 N28 C157 C156 -3(2)
Co4 N28 C157 C158 165(2)
Co4 N28 C161 C160 -170.7(17)
Co4 N29 C156 N30 167.0(10)
Co4 N29 C156 C157 -10.3(17)
Co4 N29 C149 C154 -160.5(14)
Co4 N29 C149 C150 19(3)
Co4 N34 C189 C188 1(2)
Co4 N34 C189 C190 179.6(16)
Co4 N34 C193 C192 -180.0(15)
Co4 N35 C181 C182 1(4)
Co4 N35 C181 C186 176.1(17)
Co4 N35 C188 N36 -179.2(14)
Co4 N35 C188 C189 8(2)
N1 C9 C10 C11 5(3)
N2 C1 C2 C3 -178(2)
N2 C1 C6 N3 -1(2)
N2 C1 C6 C5 180(2)
N2 C8 C9 N1 -5(3)
N2 C8 C9 C10 -178.7(19)
N3 C8 C9 N1 180(2)
N3 C8 C9 C10 7(4)
N4 C28 C29 C30 -5(3)
N5 C20 C21 C22 -180(2)
N5 C20 C25 N6 -5(3)
N5 C20 C25 C24 175(3)
N5 C27 C28 N4 7(3)
N5 C27 C28 C29 -174.3(18)
N6 C27 C28 N4 -165(2)
N6 C27 C28 C29 14(4)
N7 C41 C42 C43 0(3)
N8 C33 C34 C35 -179(2)
N8 C33 C38 N9 4(2)
N8 C33 C38 C37 175(2)
N8 C40 C41 N7 11(2)
N8 C40 C41 C42 -169(2)
N9 C40 C41 N7 -165(2)
N9 C40 C41 C42 15(4)
N11 Co3 N32 C162 -102(2)
N11 Co3 N32 C169 95.8(14)
N11 C52 C53 C54 -176(2)
N11 C52 C57 N12 -4(3)
N11 C52 C57 C56 -179.3(18)
N11 C59 C60 C61 -179.5(13)
N11 C59 C60 N10 -6(2)
N12 C59 C60 C61 5(3)
N12 C59 C60 N10 177.8(17)
N13 C73 C74 C75 5(3)
N14 C65 C66 C67 -172(2)
N14 C65 C70 N15 -3(3)
N14 C65 C70 C69 174(2)
N14 C72 C73 N13 -10(3)
N14 C72 C73 C74 -179(2)
N15 C72 C73 N13 177(2)
N15 C72 C73 C74 7(4)
N16 C92 C93 C94 -6(4)
N17 C84 C85 C86 -177(2)
N17 C84 C89 N18 0(2)
N17 C84 C89 C88 178.6(19)
N17 C91 C92 N16 -3(3)
N17 C91 C92 C93 178(2)
N18 C91 C92 N16 -177(2)
N18 C91 C92 C93 4(4)
N19 C105 C106 C107 17(6)
N21 C104 N20 Co2 179.1(11)
N21 C104 N20 C97 0.0
N21 C104 C105 N19 -169.3(16)
N21 C104 C105 C106 24(5)
N21 C102 C101 C100 -169(2)
C104 N21 C102 C97 0.0
C104 N21 C102 C101 174(3)
C104 N20 C97 C102 0.0
C104 N20 C97 C98 -170(2)
C104 C105 C106 C107 -180(3)
N20 C104 C105 N19 0(3)
N20 C104 C105 C106 -167(3)
N20 C97 C102 N21 0.0
N20 C97 C102 C101 -174(3)
N20 C97 C98 C99 169.1(18)
C97 C102 C101 C100 5(4)
C102 N21 C104 N20 0.0
C102 N21 C104 C105 170(3)
C102 C97 C98 C99 1(3)
C102 C101 C100 C99 -3(6)
N23 Co3 N32 C162 -5(2)
N23 Co3 N32 C169 -166.6(14)
N23 C116 C117 C118 -179.6(19)
N23 C116 C121 N24 5(3)
N23 C116 C121 C120 -177.3(19)
N23 C123 C124 C125 -176.9(13)
N23 C123 C124 N22 1(2)
N24 C123 C124 C125 7(3)
N24 C123 C124 N22 -175.2(18)
N25 C138 C139 C140 0(3)
N27 C137 N26 Co2 -178.8(13)
N27 C137 N26 C130 3(2)
N27 C137 C138 N25 176(2)
N27 C137 C138 C139 -5(4)
N27 C135 C134 C133 177.9(16)
N27 C135 C130 N26 2.5(13)
N27 C135 C130 C131 -178.3(13)
C137 N27 C135 C134 -179.0(12)
C137 N27 C135 C130 -0.9(17)
C137 N26 C130 C135 -3.0(18)
C137 N26 C130 C131 177.9(13)
C137 C138 C139 C140 -179(2)
N26 C137 C138 N25 -2(3)
N26 C137 C138 C139 177(2)
C135 N27 C137 N26 -1(2)
C135 N27 C137 C138 -179.7(19)
C135 C134 C133 C132 0.0
C134 C135 C130 N26 -179.2(13)
C134 C135 C130 C131 0.0
C134 C133 C132 C131 0.0
C133 C132 C131 C130 0.0
C132 C131 C130 N26 179.0(17)
C132 C131 C130 C135 0.0
C130 C135 C134 C133 0.0
N28 C157 C158 C159 16(4)
N29 C156 N30 C154 0.0
N29 C156 N30 C155 -172.5(19)
N29 C156 C157 N28 9(2)
N29 C156 C157 C158 -159(2)
N29 C149 C150 C151 -175(2)
C156 N29 C149 C154 0.0
C156 N29 C149 C150 180(3)
C156 N30 C154 C149 0.0
C156 N30 C154 C153 166(2)
C156 C157 C158 C159 -178(2)
N30 C156 C157 N28 -167.7(13)
N30 C156 C157 C158 25(4)
N30 C154 C149 N29 0.0
N30 C154 C149 C150 -180(2)
N30 C154 C153 C152 -168(2)
C154 C149 C150 C151 5(3)
C149 N29 C156 N30 0.0
C149 N29 C156 C157 -177.2(18)
C149 C154 C153 C152 -6(4)
C149 C150 C151 C152 -29(4)
C150 C151 C152 C153 47(6)
C151 C152 C153 C154 -30(6)
C153 C154 C149 N29 -165(2)
C153 C154 C149 C150 16(3)
N31 Co3 N32 C162 171(2)
N31 Co3 N32 C169 9.0(13)
N31 C170 C171 C172 -4(3)
N32 C162 C163 C164 177(2)
N32 C162 C167 N33 7(2)
N32 C162 C167 C166 -178(2)
N32 C169 C170 N31 7(3)
N32 C169 C170 C171 -174(2)
N33 C169 C170 N31 -171(2)
N33 C169 C170 C171 9(4)
N34 C189 C190 C191 2(3)
N35 C181 C182 C183 177(2)
N35 C181 C186 N36 2(3)
N35 C181 C186 C185 179.5(19)
N35 C188 C189 N34 -6(3)
N35 C188 C189 C190 175(2)
N36 C188 C189 N34 -177(2)
N36 C188 C189 C190 5(4)
C1 N2 C8 N3 -3(2)
C1 N2 C8 C9 -178.6(17)
C1 C2 C3 C4 -3(4)
C2 C1 C6 N3 177.9(18)
C2 C1 C6 C5 -1(4)
C2 C3 C4 C5 2(4)
C3 C4 C5 C6 0(4)
C4 C5 C6 N3 -179(2)
C4 C5 C6 C1 0(4)
C6 N3 C8 N2 2(2)
C6 N3 C8 C9 177(2)
C6 C1 C2 C3 3(3)
C7 N3 C6 C1 176.4(19)
C7 N3 C6 C5 -4(4)
C7 N3 C8 N2 -175.0(19)
C7 N3 C8 C9 0(4)
C8 N2 C1 C2 -176(2)
C8 N2 C1 C6 2(2)
C8 N3 C6 C1 0(2)
C8 N3 C6 C5 179(2)
C8 C9 C10 C11 178(2)
C9 N1 C13 C12 2(3)
C9 C10 C11 C12 -7(3)
C10 C11 C12 C13 7(3)
C10 C11 C12 C14 -170(2)
C11 C12 C13 N1 -4(3)
C11 C12 C14 C15 -35(3)
C11 C12 C14 C19 142(3)
C12 C14 C15 C16 -170(2)
C12 C14 C19 C18 178(2)
C13 N1 C9 C8 -176.0(17)
C13 N1 C9 C10 -2(3)
C13 C12 C14 C15 148(2)
C13 C12 C14 C19 -35(4)
C14 C12 C13 N1 172.8(18)
C14 C15 C16 C17 -14(4)
C15 C14 C19 C18 -4(4)
C15 C16 C17 C18 7(4)
C15 C16 C17 C31 -172(2)
C16 C17 C18 C19 3(4)
C16 C17 C31 C30 -163(2)
C16 C17 C31 C32 16(3)
C17 C18 C19 C14 -3(4)
C17 C31 C32 N4 -177.4(18)
C18 C17 C31 C30 18(4)
C18 C17 C31 C32 -163(2)
C19 C14 C15 C16 12(4)
C20 N5 C27 N6 -8(3)
C20 N5 C27 C28 179.1(18)
C20 C21 C22 C23 6(4)
C21 C20 C25 N6 -179(2)
C21 C20 C25 C24 1(5)
C21 C22 C23 C24 0(5)
C22 C23 C24 C25 -5(4)
C23 C24 C25 N6 -175(2)
C23 C24 C25 C20 5(5)
C25 N6 C27 N5 5(3)
C25 N6 C27 C28 177(2)
C25 C20 C21 C22 -7(4)
C26 N6 C25 C20 174(2)
C26 N6 C25 C24 -6(4)
C26 N6 C27 N5 -169(2)
C26 N6 C27 C28 3(4)
C27 N5 C20 C21 -179(3)
C27 N5 C20 C25 8(3)
C27 N6 C25 C20 0(2)
C27 N6 C25 C24 -180(2)
C27 C28 C29 C30 177.4(19)
C28 N4 C32 C31 -5(3)
C28 C29 C30 C31 1(3)
C29 C30 C31 C17 179(2)
C29 C30 C31 C32 0(3)
C30 C31 C32 N4 1(3)
C31 C17 C18 C19 -178(2)
C32 N4 C28 C27 -175.2(17)
C32 N4 C28 C29 7(3)
C33 N8 C40 N9 1(2)
C33 N8 C40 C41 -176.3(16)
C33 C34 C35 C36 -6(4)
C34 C33 C38 N9 -179.5(18)
C34 C33 C38 C37 -9(3)
C34 C35 C36 C37 7(5)
C35 C36 C37 C38 -8(4)
C36 C37 C38 N9 178(2)
C36 C37 C38 C33 8(3)
C38 N9 C40 N8 2(2)
C38 N9 C40 C41 178(2)
C38 C33 C34 C35 6(3)
C39 N9 C38 C33 171.5(19)
C39 N9 C38 C37 1(4)
C39 N9 C40 N8 -173.4(18)
C39 N9 C40 C41 3(3)
C40 N8 C33 C34 -178(2)
C40 N8 C33 C38 -3(2)
C40 N9 C38 C33 -4(2)
C40 N9 C38 C37 -175(2)
C40 C41 C42 C43 -180(2)
C41 N7 C45 C44 0(3)
C41 C42 C43 C44 3(4)
C42 C43 C44 C45 -5(4)
C42 C43 C44 C46 180(2)
C43 C44 C45 N7 3(3)
C43 C44 C46 C47 -23(4)
C43 C44 C46 C51 154(2)
C44 C46 C47 C48 178.6(19)
C44 C46 C51 C50 172.0(19)
C45 N7 C41 C40 178.1(17)
C45 N7 C41 C42 -2(3)
C45 C44 C46 C47 162(2)
C45 C44 C46 C51 -21(3)
C46 C44 C45 N7 178.7(19)
C46 C47 C48 C49 7(3)
C47 C46 C51 C50 -10(3)
C47 C48 C49 C50 -5(3)
C47 C48 C49 C64 -178.8(19)
C48 C49 C50 C51 -5(3)
C48 C49 C64 C62 148.7(16)
C48 C49 C64 C63 -30(2)
C49 C50 C51 C46 13(4)
C49 C64 C63 N10 179.0(14)
C50 C49 C64 C62 -24(3)
C50 C49 C64 C63 156.7(17)
C51 C46 C47 C48 1(4)
C52 N11 C59 N12 -4(2)
C52 N11 C59 C60 179.2(15)
C52 C53 C54 C55 -1(3)
C53 C52 C57 N12 178(2)
C53 C52 C57 C56 3(4)
C53 C54 C55 C56 -4(4)
C54 C55 C56 C57 8(4)
C55 C56 C57 N12 179(2)
C55 C56 C57 C52 -7(3)
C57 N12 C59 N11 2(2)
C57 N12 C59 C60 177.6(19)
C57 C52 C53 C54 1(3)
C58 N12 C57 C52 173(2)
C58 N12 C57 C56 -13(4)
C58 N12 C59 N11 -170.0(19)
C58 N12 C59 C60 6(3)
C59 N11 C52 C53 -177(2)
C59 N11 C52 C57 5(2)
C59 N12 C57 C52 2(2)
C59 N12 C57 C56 177(2)
C61 C62 C64 C49 -179.0(15)
C61 C62 C64 C63 0.0
C62 C61 C60 C59 172.9(15)
C62 C61 C60 N10 0.0
C62 C64 C63 N10 0.0
C64 C49 C50 C51 169(2)
C64 C63 N10 Co3 -178.5(9)
C64 C63 N10 C60 0.0
C63 N10 C60 C59 -173.7(13)
C63 N10 C60 C61 0.0
C60 C61 C62 C64 0.0
C65 N14 C72 N15 -5(3)
C65 N14 C72 C73 -178.9(17)
C65 C66 C67 C68 5(4)
C66 C65 C70 N15 -173.8(19)
C66 C65 C70 C69 3(4)
C66 C67 C68 C69 -5(4)
C67 C68 C69 C70 2(4)
C68 C69 C70 N15 174(2)
C68 C69 C70 C65 -2(4)
C70 N15 C72 N14 3(3)
C70 N15 C72 C73 176(2)
C70 C65 C66 C67 -4(3)
C71 N15 C70 C65 -180(2)
C71 N15 C70 C69 4(4)
C71 N15 C72 N14 -177(2)
C71 N15 C72 C73 -3(4)
C72 N14 C65 C66 174(2)
C72 N14 C65 C70 4(3)
C72 N15 C70 C65 0(3)
C72 N15 C70 C69 -176(2)
C72 C73 C74 C75 173(2)
C73 N13 C77 C76 3(3)
C73 C74 C75 C76 -5(4)
C74 C75 C76 C77 4(4)
C74 C75 C76 C78 -177(2)
C75 C76 C77 N13 -3(4)
C75 C76 C78 C79 -29(3)
C75 C76 C78 C83 151(2)
C76 C78 C79 C80 179.3(17)
C76 C78 C83 C82 -179.3(17)
C77 N13 C73 C72 -174.0(17)
C77 N13 C73 C74 -4(3)
C77 C76 C78 C79 151.1(18)
C77 C76 C78 C83 -30(3)
C78 C76 C77 N13 177.4(18)
C78 C79 C80 C81 0.0
C79 C78 C83 C82 0.0
C79 C80 C81 C82 0.0
C79 C80 C81 C95 175.4(17)
C80 C81 C82 C83 0.0
C80 C81 C95 C94 176.9(17)
C80 C81 C95 C96 9(3)
C81 C82 C83 C78 0.0
C81 C95 C96 N16 177.3(17)
C82 C81 C95 C94 -8(3)
C82 C81 C95 C96 -175.0(17)
C83 C78 C79 C80 0.0
C84 N17 C91 N18 -3(3)
C84 N17 C91 C92 -178.4(17)
C84 C85 C86 C87 -1(3)
C85 C84 C89 N18 179.8(19)
C85 C84 C89 C88 -1(3)
C85 C86 C87 C88 -2(3)
C86 C87 C88 C89 3(3)
C87 C88 C89 N18 177(2)
C87 C88 C89 C84 -1(3)
C89 N18 C91 N17 3(3)
C89 N18 C91 C92 177(2)
C89 C84 C85 C86 3(3)
C90 N18 C89 C84 165(2)
C90 N18 C89 C88 -14(4)
C90 N18 C91 N17 -164(2)
C90 N18 C91 C92 11(4)
C91 N17 C84 C85 -178(3)
C91 N17 C84 C89 2(2)
C91 N18 C89 C84 -1(3)
C91 N18 C89 C88 180(2)
C91 C92 C93 C94 173(2)
C92 N16 C96 C95 -7(3)
C92 C93 C94 C95 8(3)
C93 C94 C95 C81 -177.3(18)
C93 C94 C95 C96 -9(3)
C94 C95 C96 N16 9(3)
C95 C81 C82 C83 -175.6(16)
C96 N16 C92 C91 -173.4(16)
C96 N16 C92 C93 6(3)
C101 C100 C99 C98 0(7)
C100 C99 C98 C97 1(4)
C98 C97 C102 N21 170(2)
C98 C97 C102 C101 -4(3)
C103 N21 C104 N20 180(4)
C103 N21 C104 C105 -10(4)
C103 N21 C102 C97 -180(3)
C103 N21 C102 C101 -6(4)
C105 N19 C109 C108 4(3)
C105 C104 N20 Co2 8(2)
C105 C104 N20 C97 -171(2)
C105 C106 C107 C108 -21(5)
C106 C107 C108 C109 19(5)
C106 C107 C108 C110 -179(2)
C107 C108 C109 N19 -11(4)
C107 C108 C110 C111 159(2)
C107 C108 C110 C115 -12(3)
C108 C110 C111 C112 -171.3(16)
C108 C110 C115 C114 170.5(18)
C109 N19 C105 C104 -173.9(19)
C109 N19 C105 C106 -9(5)
C109 C108 C110 C111 -39(3)
C109 C108 C110 C115 150.3(19)
C110 C108 C109 N19 -172.2(18)
C110 C111 C112 C113 0.0
C111 C110 C115 C114 0.0
C111 C112 C113 C114 0.0
C111 C112 C113 C127 -179.9(14)
C112 C113 C114 C115 0.0
C112 C113 C127 C126 -37.4(15)
C112 C113 C127 C128 147.0(9)
C113 C114 C115 C110 0.0
C113 C127 C128 N22 175.6(14)
C114 C113 C127 C126 142.7(10)
C114 C113 C127 C128 -32.8(15)
C115 C110 C111 C112 0.0
C116 N23 C123 N24 2(2)
C116 N23 C123 C124 -175.4(17)
C116 C117 C118 C119 -12(3)
C117 C116 C121 N24 177(2)
C117 C116 C121 C120 -6(4)
C117 C118 C119 C120 9(4)
C118 C119 C120 C121 -3(4)
C119 C120 C121 N24 178(2)
C119 C120 C121 C116 1(3)
C121 N24 C123 N23 2(2)
C121 N24 C123 C124 178(2)
C121 C116 C117 C118 11(3)
C122 N24 C121 C116 171(2)
C122 N24 C121 C120 -6(4)
C122 N24 C123 N23 -173(2)
C122 N24 C123 C124 3(4)
C123 N23 C116 C117 -175(2)
C123 N23 C116 C121 -4(2)
C123 N24 C121 C116 -4(2)
C123 N24 C121 C120 179(2)
C123 C124 C125 C126 178.0(17)
C123 C124 N22 Co3 -3.0(12)
C123 C124 N22 C128 -178.4(14)
C124 C125 C126 C127 0.0
C125 C124 N22 Co3 175.4(9)
C125 C124 N22 C128 0.0
C125 C126 C127 C113 -175.5(14)
C125 C126 C127 C128 0.0
C126 C127 C128 N22 0.0
C127 C113 C114 C115 179.9(15)
C127 C128 N22 Co3 -174.9(9)
C127 C128 N22 C124 0.0
N22 Co3 N32 C162 77(2)
N22 Co3 N32 C169 -84.9(14)
N22 C124 C125 C126 0.0
C136 N27 C137 N26 -175(2)
C136 N27 C137 C138 7(4)
C136 N27 C135 C134 -5(3)
C136 N27 C135 C130 172.8(17)
C138 N25 C142 C141 0(3)
C138 C137 N26 Co2 0(3)
C138 C137 N26 C130 -178.6(17)
C138 C139 C140 C141 -5(3)
C139 C140 C141 C142 7(4)
C139 C140 C141 C143 -172(2)
C140 C141 C142 N25 -4(3)
C140 C141 C143 C148 -31(3)
C140 C141 C143 C144 152.7(18)
C141 C143 C148 C147 -176.2(15)
C141 C143 C144 C145 176.1(15)
C142 N25 C138 C137 -179.0(17)
C142 N25 C138 C139 2(3)
C142 C141 C143 C148 149.7(17)
C142 C141 C143 C144 -26(3)
C143 C141 C142 N25 174.8(18)
C143 C148 C147 C146 0.0
C148 C143 C144 C145 0.0
C148 C147 C146 C145 0.0
C148 C147 C146 C160 -178.6(15)
C147 C146 C145 C144 0.0
C147 C146 C160 C159 168(2)
C147 C146 C160 C161 -13(3)
C146 C145 C144 C143 0.0
C146 C160 C161 N28 177.6(18)
C145 C146 C160 C159 -11(3)
C145 C146 C160 C161 168.4(17)
C144 C143 C148 C147 0.0
C155 N30 C154 C149 172.6(19)
C155 N30 C154 C153 -22(3)
C157 N28 C161 C160 4(3)
C157 C156 N30 C154 177(2)
C157 C156 N30 C155 4(3)
C157 C158 C159 C160 -15(5)
C158 C159 C160 C146 -173(2)
C158 C159 C160 C161 8(4)
C159 C160 C161 N28 -3(3)
C160 C146 C145 C144 178.5(15)
C161 N28 C157 C156 -177.9(16)
C161 N28 C157 C158 -10(3)
C162 N32 C169 N33 -2(2)
C162 N32 C169 C170 -179.5(19)
C162 C163 C164 C165 -1(3)
C163 C162 C167 N33 -177.4(18)
C163 C162 C167 C166 -3(4)
C163 C164 C165 C166 -1(4)
C164 C165 C166 C167 1(4)
C165 C166 C167 N33 174(2)
C165 C166 C167 C162 1(4)
C167 N33 C169 N32 6(2)
C167 N33 C169 C170 -176(2)
C167 C162 C163 C164 2(3)
C168 N33 C167 C162 171(2)
C168 N33 C167 C166 -4(4)
C168 N33 C169 N32 -172.4(19)
C168 N33 C169 C170 5(4)
C169 N32 C162 C163 -178(2)
C169 N32 C162 C167 -4(2)
C169 N33 C167 C162 -8(2)
C169 N33 C167 C166 177(3)
C169 C170 C171 C172 176(2)
C170 N31 C174 C173 2(3)
C170 C171 C172 C173 1(4)
C171 C172 C173 C174 3(4)
C171 C172 C173 C175 -178(2)
C172 C173 C174 N31 -5(3)
C172 C173 C175 C176 -13(4)
C172 C173 C175 C180 168(3)
C173 C175 C176 C177 -173(2)
C173 C175 C180 C179 180(2)
C174 N31 C170 C169 -177.6(18)
C174 N31 C170 C171 3(3)
C174 C173 C175 C176 166(2)
C174 C173 C175 C180 -13(4)
C175 C173 C174 N31 176(2)
C175 C176 C177 C178 -10(4)
C176 C175 C180 C179 0(4)
C176 C177 C178 C179 7(4)
C176 C177 C178 C192 -176(2)
C177 C178 C179 C180 -1(4)
C177 C178 C192 C191 155(2)
C177 C178 C192 C193 -22(4)
C178 C179 C180 C175 -3(4)
C178 C192 C193 N34 176.1(19)
C179 C178 C192 C191 -28(3)
C179 C178 C192 C193 155(2)
C180 C175 C176 C177 6(4)
C181 N35 C188 N36 -1(2)
C181 N35 C188 C189 -173.5(17)
C181 C182 C183 C184 1(3)
C182 C181 C186 N36 178.0(17)
C182 C181 C186 C185 -5(3)
C182 C183 C184 C185 -2(3)
C183 C184 C185 C186 0(3)
C184 C185 C186 N36 180(2)
C184 C185 C186 C181 4(4)
C186 N36 C188 N35 3(3)
C186 N36 C188 C189 173(2)
C186 C181 C182 C183 3(3)
C187 N36 C186 C181 171(2)
C187 N36 C186 C185 -6(4)
C187 N36 C188 N35 -172(2)
C187 N36 C188 C189 -1(4)
C188 N35 C181 C182 -176(2)
C188 N35 C181 C186 -1(2)
C188 N36 C186 C181 -3(2)
C188 N36 C186 C185 -180(2)
C188 C189 C190 C191 180(2)
C189 N34 C193 C192 0(3)
C189 C190 C191 C192 -3(4)
C190 C191 C192 C178 -175(2)
C190 C191 C192 C193 2(3)
C191 C192 C193 N34 -1(3)
C192 C178 C179 C180 -178(2)
C193 N34 C189 C188 -178.8(17)
C193 N34 C189 C190 0(3)

loop_
_smtbx_masks_void_nr
_smtbx_masks_void_average_x
_smtbx_masks_void_average_y
_smtbx_masks_void_average_z
_smtbx_masks_void_volume
_smtbx_masks_void_count_electrons
1 -0.025 0.012 0.055 9.9 3.4
2 -0.926 -0.559 0.474 10307.9 1820.8
3 0.025 -0.012 0.945 9.9 3.5
4 -0.025 0.488 0.555 9.9 3.4
5 0.025 0.512 0.445 9.9 3.5
